data_4346939
loop_
_publ_author_name
'Kundakarla, Nagabhushanam'
'Lindeman, Sergey'
'Rahman, Md Hafiz'
'Ryan, Michael D.'

_publ_section_title
;
 X-ray Structure and Properties of the Ferrous Octaethylporphyrin Nitroxyl
 Complex.
;
_journal_issue 5
_journal_name_full 'Inorganic chemistry'
_journal_page_first 2070
_journal_page_last 2075
_journal_paper_doi 10.1021/acs.inorgchem.5b02384
_journal_volume 55
_journal_year 2016
_chemical_formula_moiety 'C54 H80 Fe K N7 O7, 0.5(C14 H10)'
_chemical_formula_sum 'C61 H85 Fe K N7 O7'
_chemical_formula_weight 1123.31
_space_group_crystal_system triclinic
_space_group_IT_number 2
_space_group_name_Hall '-P 1'
_space_group_name_H-M_alt 'P -1'
_atom_sites_solution_hydrogens geom
_atom_sites_solution_primary direct
_atom_sites_solution_secondary difmap
_audit_creation_date 2015-05-01
_audit_creation_method
;
Olex2 1.2
(compiled 2015.01.26 svn.r3150 for OlexSys, GUI svn.r4998)
;
_cell_angle_alpha 83.4024(14)
_cell_angle_beta 88.8922(12)
_cell_angle_gamma 73.4501(14)
_cell_formula_units_Z 4
_cell_length_a 14.7775(2)
_cell_length_b 19.6688(3)
_cell_length_c 21.2458(3)
_cell_measurement_reflns_used 39948
_cell_measurement_temperature 100.00(10)
_cell_measurement_theta_max 74.0770
_cell_measurement_theta_min 3.2960
_cell_volume 5879.60(15)
_computing_cell_refinement 'CrysAlisPro 1.171.38.30a (Agilent, 2015)'
_computing_data_collection 'CrysAlisPro 1.171.38.30a (Agilent, 2015)'
_computing_data_reduction 'CrysAlisPro 1.171.38.30a (Agilent, 2015)'
_computing_molecular_graphics 'Olex2 (Dolomanov et al., 2009)'
_computing_publication_material 'Olex2 (Dolomanov et al., 2009)'
_computing_structure_refinement 'XL (Sheldrick, 2008)'
_computing_structure_solution 'XS (Sheldrick, 2008)'
_diffrn_ambient_environment N~2~
_diffrn_ambient_temperature 100.00(10)
_diffrn_detector 'CCD plate'
_diffrn_detector_area_resol_mean 10.3756
_diffrn_detector_type Atlas
_diffrn_measured_fraction_theta_full 0.995
_diffrn_measured_fraction_theta_max 0.984
_diffrn_measurement_details
;
List of Runs (angles in degrees, time in seconds):

  # Type    Start    End  Width  t~exp~   \w     \q     \k     \f   Frames
--------------------------------------------------------------------------
  1  \w   -124.00 -79.00   1.00    3.00    --  -41.40 -99.00-120.00   45
  2  \w    -71.00  33.00   1.00    3.00    --  -41.40  57.00-120.00  104
  3  \w   -118.00 -15.00   1.00    3.00    --  -41.40 -37.00  90.00  103
  4  \w   -124.00 -79.00   1.00    3.00    --  -41.40 -99.00-180.00   45
  5  \w   -124.00 -79.00   1.00    3.00    --  -41.40 -99.00 150.00   45
  6  \w      1.00  83.00   1.00    3.00    --   41.40 -99.00  60.00   82
  7  \w     23.00  99.00   1.00    3.00    --   41.40-125.00   0.00   76
  8  \w     33.00 122.00   1.00   12.00    --  108.29-125.00  90.00   89
  9  \w     34.00 139.00   1.00   12.00    --  108.29 -61.00 120.00  105
 10  \w     24.00 109.00   1.00   12.00    --  108.29 -94.00 120.00   85
 11  \w     34.00 136.00   1.00   12.00    --  108.29 -45.00   0.00  102
 12  \w     33.00 122.00   1.00   12.00    --  108.29-125.00 -60.00   89
 13  \w     94.00 178.00   1.00   12.00    --  108.29 125.00  30.00   84
 14  \w     81.00 178.00   1.00   12.00    --  108.29  45.00 120.00   97
 15  \w     30.00 139.00   1.00   12.00    --  108.29 -30.00-120.00  109
 16  \w     94.00 178.00   1.00   12.00    --  108.29 125.00 -30.00   84
 17  \w     30.00 142.00   1.00   12.00    --  108.29 -77.00 -90.00  112
 18  \w     47.00 178.00   1.00   12.00    --  108.29  15.00-120.00  131
 19  \w   -124.00 -79.00   1.00    3.00    --  -41.40 -99.00 -30.00   45
 20  \w   -124.00 -79.00   1.00    3.00    --  -41.40 -99.00  30.00   45
 21  \w   -115.00 -12.00   1.00    3.00    --  -41.40 -57.00 -60.00  103
 22  \w   -115.00 -12.00   1.00    3.00    --  -41.40 -57.00  30.00  103
 23  \w   -115.00 -12.00   1.00    3.00    --  -41.40 -57.00-150.00  103
 24  \w     78.00 178.00   1.00   12.00    --  108.29  30.00  60.00  100
 25  \w     78.00 178.00   1.00   12.00    --  108.29  61.00-150.00  100
 26  \w     78.00 178.00   1.00   12.00    --  108.29  30.00 -30.00  100
 27  \w     75.00 178.00   1.00   12.00    --  108.29  77.00 120.00  103
 28  \w     75.00 178.00   1.00   12.00    --  108.29  77.00  60.00  103
 29  \w     81.00 178.00   1.00   12.00    --  108.29  45.00   0.00   97
 30  \w     75.00 178.00   1.00   12.00    --  108.29  77.00 -60.00  103
 31  \w     78.00 178.00   1.00   12.00    --  108.29  61.00-180.00  100
 32  \w     78.00 178.00   1.00   12.00    --  108.29  61.00 -90.00  100
 33  \w     75.00 178.00   1.00   12.00    --  108.29  77.00-120.00  103
 34  \w   -120.00  -8.00   1.00    3.00    --  -41.40 -77.00 150.00  112
;
_diffrn_measurement_device 'four-circle diffractometer'
_diffrn_measurement_device_type 'SuperNova, Dual, Cu at zero, Atlas'
_diffrn_measurement_method '\w scans'
_diffrn_orient_matrix_type 'CrysAlisPro convention (1999,Acta A55,543-557)'
_diffrn_orient_matrix_UB_11 0.0998794000
_diffrn_orient_matrix_UB_12 0.0047006000
_diffrn_orient_matrix_UB_13 0.0137736000
_diffrn_orient_matrix_UB_21 0.0292313000
_diffrn_orient_matrix_UB_22 -0.0160363000
_diffrn_orient_matrix_UB_23 -0.0679536000
_diffrn_orient_matrix_UB_31 -0.0316198000
_diffrn_orient_matrix_UB_32 0.0805322000
_diffrn_orient_matrix_UB_33 -0.0228453000
_diffrn_radiation_monochromator mirror
_diffrn_radiation_probe x-ray
_diffrn_radiation_type CuK\a
_diffrn_radiation_wavelength 1.54184
_diffrn_reflns_av_R_equivalents 0.0502
_diffrn_reflns_av_unetI/netI 0.0373
_diffrn_reflns_limit_h_max 18
_diffrn_reflns_limit_h_min -18
_diffrn_reflns_limit_k_max 24
_diffrn_reflns_limit_k_min -23
_diffrn_reflns_limit_l_max 26
_diffrn_reflns_limit_l_min -26
_diffrn_reflns_number 111300
_diffrn_reflns_theta_full 72.00
_diffrn_reflns_theta_max 74.20
_diffrn_reflns_theta_min 2.97
_diffrn_source 'micro-focus sealed X-ray tube'
_diffrn_source_type 'SuperNova (Cu) X-ray Source'
_exptl_absorpt_coefficient_mu 3.148
_exptl_absorpt_correction_T_max 0.733
_exptl_absorpt_correction_T_min 0.266
_exptl_absorpt_correction_type gaussian
_exptl_absorpt_process_details
;
CrysAlisPro 1.171.38.30a (Agilent, 2015)
Numerical absorption correction based on gaussian integration over
			a multifaceted crystal model
Empirical absorption correction using spherical harmonics,
 implemented in SCALE3 ABSPACK scaling algorithm.
;
_exptl_crystal_colour brown
_exptl_crystal_colour_primary brown
_exptl_crystal_density_diffrn 1.269
_exptl_crystal_density_method 'not measured'
_exptl_crystal_description prism
_exptl_crystal_F_000 2404
_exptl_crystal_size_max 0.633
_exptl_crystal_size_mid 0.139
_exptl_crystal_size_min 0.113
_refine_diff_density_max 1.116
_refine_diff_density_min -0.632
_refine_diff_density_rms 0.058
_refine_ls_extinction_method none
_refine_ls_goodness_of_fit_ref 1.021
_refine_ls_hydrogen_treatment constr
_refine_ls_matrix_type full
_refine_ls_number_parameters 1392
_refine_ls_number_reflns 23568
_refine_ls_number_restraints 45
_refine_ls_restrained_S_all 1.023
_refine_ls_R_factor_all 0.0797
_refine_ls_R_factor_gt 0.0625
_refine_ls_shift/su_max 0.001
_refine_ls_shift/su_mean 0.000
_refine_ls_structure_factor_coef Fsqd
_refine_ls_weighting_details 'calc w=1/[\s^2^(Fo^2^)+(0.0638P)^2^+7.9470P] where P=(Fo^2^+2Fc^2^)/3'
_refine_ls_weighting_scheme calc
_refine_ls_wR_factor_gt 0.1502
_refine_ls_wR_factor_ref 0.1610
_reflns_number_gt 18739
_reflns_number_total 23568
_reflns_threshold_expression >2sigma(I)
_cod_data_source_file ic5b02384_si_001.cif
_cod_data_source_block ryann
_cod_original_cell_volume 5879.61(16)
_cod_database_code 4346939
_chemical_oxdiff_formula 'C36 H44 Cl Fe N4 C18 N2 H36 O6 K'
_reflns_odcompleteness_completeness 99.94
_reflns_odcompleteness_iscentric 1
_reflns_odcompleteness_theta 66.97
_olex2_refinement_description
;
1. Fixed Uiso
 At 1.2 times of:
  All C(H) groups, All C(H,H) groups, All C(H,H,H,H) groups
 At 1.5 times of:
  All C(H,H,H) groups
2. Same fragment restrains
{C1S, C2S, C3S, C4S, C5S, C6S, C7S} sigma for 1-2: 0.02, 1-3: 0.04
as
{C1Q, C2Q, C3Q, C4Q, C5Q, C6Q, C7Q}
{C1S, C2S, C3S, C4S, C5S, C6S, C7S} sigma for 1-2: 0.02, 1-3: 0.04
as
{C8Q, C9Q, C10Q, C11Q, C12Q, C13Q, C14Q}
3. Others
 Sof(H29C)=Sof(H29D)=Sof(C30B)=Sof(H30D)=Sof(H30E)=Sof(H30F)=1-FVAR(1)
 Sof(H29A)=Sof(H29B)=Sof(C30A)=Sof(H30A)=Sof(H30B)=Sof(H30C)=FVAR(1)
 Sof(C21B)=Sof(H21C)=Sof(H21D)=Sof(C22B)=Sof(H22D)=Sof(H22E)=Sof(H22F)=1-FVAR(2)
 Sof(C21A)=Sof(H21B)=Sof(H21A)=Sof(C22A)=Sof(H22A)=Sof(H22B)=Sof(H22C)=FVAR(2)
 Fixed Sof: C1Q(0.5) H1Q(0.5) C2Q(0.5) C3Q(0.5) H3Q(0.5) C4Q(0.5) H4Q(0.5)
 C5Q(0.5) H5Q(0.5) C6Q(0.5) H6Q(0.5) C7Q(0.5) C8Q(0.5) H8Q(0.5) C9Q(0.5)
 C10Q(0.5) H10Q(0.5) C11Q(0.5) H11Q(0.5) C12Q(0.5) H12Q(0.5) C13Q(0.5)
 H13Q(0.5) C14Q(0.5)
4.a Secondary CH2 refined with riding coordinates:
 C21(H21E,H21F), C23(H23C,H23D), C25(H25C,H25D), C27(H27C,H27D), C29(H29E,
 H29F), C31(H31C,H31D), C33(H33C,H33D), C35(H35C,H35D), C37(H37C,H37D),
 C38(H38C,H38D), C39(H39C,H39D), C40(H40C,H40D), C41(H41C,H41D), C42(H42C,H42D),
  C43(H43C,H43D), C44(H44C,H44D), C45(H45C,H45D), C46(H46C,H46D), C47(H47C,
 H47D), C48(H48C,H48D), C49(H49C,H49D), C50(H50C,H50D), C51(H51C,H51D),
 C52(H52C,H52D), C53(H53C,H53D), C54(H54C,H54D), C21A(H21B,H21A), C21B(H21C,
 H21D), C23A(H23A,H23B), C25A(H25A,H25B), C27A(H27A,H27B), C29A(H29A,H29B),
 C29A(H29C,H29D), C31A(H31A,H31B), C33A(H33A,H33B), C35A(H35A,H35B), C37A(H37A,
 H37B), C38A(H38A,H38B), C39A(H39A,H39B), C40A(H40A,H40B), C41A(H41A,H41B),
 C42A(H42A,H42B), C43A(H43A,H43B), C44A(H44A,H44B), C45A(H45A,H45B), C46A(H46A,
 H46B), C47A(H47A,H47B), C48A(H48A,H48B), C49A(H49A,H49B), C50A(H50A,H50B),
 C51A(H51A,H51B), C52A(H52A,H52B), C53A(H53A,H53B), C54A(H54A,H54B)
4.b Aromatic/amide H refined with riding coordinates:
 C5(H5), C10(H10), C15(H15), C20(H20), C5A(H5A), C10A(H10A), C15A(H15A),
 C20A(H20A), C1S(H1S), C4S(H4S), C5S(H5S), C6S(H6S), C7S(H7S), C1Q(H1Q),
 C3Q(H3Q), C4Q(H4Q), C5Q(H5Q), C6Q(H6Q), C8Q(H8Q), C10Q(H10Q), C11Q(H11Q),
 C12Q(H12Q), C13Q(H13Q)
4.c Idealised Me refined as rotating group:
 C22(H22G,H22H,H22I), C24(H24D,H24E,H24F), C26(H26D,H26E,H26F), C28(H28D,H28E,
 H28F), C30(H30G,H30H,H30I), C32(H32D,H32E,H32F), C34(H34D,H34E,H34F), C36(H36D,
 H36E,H36F), C22A(H22A,H22B,H22C), C22B(H22D,H22E,H22F), C24A(H24A,H24B,H24C),
 C26A(H26A,H26B,H26C), C28A(H28A,H28B,H28C), C30A(H30A,H30B,H30C), C30B(H30D,
 H30E,H30F), C32A(H32A,H32B,H32C), C34A(H34A,H34B,H34C), C36A(H36A,H36B,H36C)
;
_olex2_date_sample_data_collection 2015-04-30
_olex2_date_sample_submission 2015-04-29
_olex2_submission_special_instructions 'No special instructions were received'
_oxdiff_exptl_absorpt_empirical_details
;
Empirical correction (ABSPACK) includes:
- Absorption correction using spherical harmonics
- Frame scaling
;
_oxdiff_exptl_absorpt_empirical_full_max 1.383
_oxdiff_exptl_absorpt_empirical_full_min 0.420

loop_
_space_group_symop_id
_space_group_symop_operation_xyz
1 'x, y, z'
2 '-x, -y, -z'

loop_
_atom_site_label
_atom_site_type_symbol
_atom_site_fract_x
_atom_site_fract_y
_atom_site_fract_z
_atom_site_U_iso_or_equiv
_atom_site_adp_type
_atom_site_occupancy
_atom_site_calc_flag
_atom_site_disorder_assembly
_atom_site_disorder_group
_atom_site_refinement_flags_posn
Fe1 Fe 0.24843(3) 1.10924(3) 0.24292(2) 0.03674(12) Uani 1 d . . .
K1 K 0.13052(4) 0.91625(4) 0.13646(3) 0.03747(15) Uani 1 d . . .
O1 O 0.26196(17) 1.01425(15) 0.15846(12) 0.0557(7) Uani 1 d . . .
O2 O 0.30802(17) 0.82696(14) 0.17194(12) 0.0504(6) Uani 1 d . . .
O3 O 0.18223(17) 0.90236(15) 0.26023(11) 0.0519(6) Uani 1 d . . .
O4 O 0.09745(17) 0.79797(12) 0.07320(12) 0.0479(6) Uani 1 d . . .
O5 O -0.0183(2) 0.85122(17) 0.17293(15) 0.0710(8) Uani 1 d . . .
O6 O 0.15457(18) 0.99767(13) 0.02640(11) 0.0472(6) Uani 1 d . . .
O7 O 0.00675(16) 1.05564(13) 0.10800(11) 0.0462(5) Uani 1 d . . .
N1 N 0.11679(18) 1.16499(15) 0.26187(12) 0.0399(6) Uani 1 d . . .
N2 N 0.25330(18) 1.05123(15) 0.32774(12) 0.0395(6) Uani 1 d . . .
N3 N 0.38628(17) 1.06872(14) 0.23622(11) 0.0358(6) Uani 1 d . . .
N4 N 0.25014(18) 1.18094(15) 0.16926(12) 0.0371(6) Uani 1 d . . .
N5 N 0.21507(18) 1.04865(15) 0.19600(12) 0.0400(6) Uani 1 d . . .
N6 N 0.2614(2) 0.84605(16) 0.03651(14) 0.0467(7) Uani 1 d . . .
N7 N -0.0200(2) 0.97315(18) 0.23211(14) 0.0502(7) Uani 1 d . . .
C1 C 0.0584(2) 1.22083(18) 0.22365(16) 0.0415(7) Uani 1 d . . .
C2 C -0.0330(2) 1.2467(2) 0.25332(18) 0.0501(9) Uani 1 d . . .
C3 C -0.0290(3) 1.2069(2) 0.31002(17) 0.0535(9) Uani 1 d . . .
C4 C 0.0640(2) 1.1554(2) 0.31524(15) 0.0443(8) Uani 1 d . . .
C5 C 0.0949(2) 1.1051(2) 0.36631(16) 0.0485(9) Uani 1 d . . .
H5 H 0.0525 1.1043 0.4004 0.058 Uiso 1 calc . . R
C6 C 0.1828(2) 1.0554(2) 0.37208(15) 0.0423(7) Uani 1 d . . .
C7 C 0.2132(2) 1.0002(2) 0.42490(16) 0.0480(8) Uani 1 d . . .
C8 C 0.3029(2) 0.9628(2) 0.41224(16) 0.0452(8) Uani 1 d . . .
C9 C 0.3272(2) 0.99464(19) 0.35212(15) 0.0401(7) Uani 1 d . . .
C10 C 0.4148(2) 0.97430(19) 0.32477(15) 0.0405(7) Uani 1 d . . .
H10 H 0.4587 0.9318 0.3434 0.049 Uiso 1 calc . . R
C11 C 0.4439(2) 1.01077(18) 0.27251(14) 0.0371(7) Uani 1 d . . .
C12 C 0.5410(2) 0.99576(18) 0.25167(14) 0.0380(7) Uani 1 d . . .
C13 C 0.5423(2) 1.04593(18) 0.20266(14) 0.0378(7) Uani 1 d . . .
C14 C 0.4461(2) 1.09011(18) 0.19238(14) 0.0375(7) Uani 1 d . . .
C15 C 0.4172(2) 1.14342(18) 0.14285(14) 0.0384(7) Uani 1 d . . .
H15 H 0.4643 1.1524 0.1147 0.046 Uiso 1 calc . . R
C16 C 0.3249(2) 1.18517(17) 0.13063(14) 0.0373(7) Uani 1 d . . .
C17 C 0.2947(2) 1.23722(18) 0.07641(14) 0.0415(7) Uani 1 d . . .
C18 C 0.2001(2) 1.26600(19) 0.08263(15) 0.0427(7) Uani 1 d . . .
C19 C 0.1734(2) 1.23147(17) 0.14036(15) 0.0386(7) Uani 1 d . . .
C20 C 0.0836(2) 1.24953(18) 0.16627(16) 0.0424(7) Uani 1 d . . .
H20 H 0.0355 1.2849 0.1421 0.051 Uiso 1 calc . . R
C21 C -0.1131(3) 1.3075(2) 0.2244(2) 0.0644(11) Uani 1 d . . .
H21E H -0.1563 1.3264 0.2585 0.077 Uiso 1 calc . . R
H21F H -0.0873 1.3462 0.2052 0.077 Uiso 1 calc . . R
C22 C -0.1683(3) 1.2882(3) 0.1753(2) 0.0670(12) Uani 1 d . . .
H22G H -0.1930 1.2491 0.1934 0.101 Uiso 1 calc . . GR
H22H H -0.1274 1.2730 0.1397 0.101 Uiso 1 calc . . GR
H22I H -0.2209 1.3298 0.1605 0.101 Uiso 1 calc . . GR
C23 C -0.1041(3) 1.2121(3) 0.36042(19) 0.0705(13) Uani 1 d . . .
H23C H -0.0742 1.2093 0.4023 0.085 Uiso 1 calc . . R
H23D H -0.1514 1.2594 0.3526 0.085 Uiso 1 calc . . R
C24 C -0.1543(3) 1.1548(3) 0.3627(2) 0.0734(14) Uani 1 d . . .
H24D H -0.2037 1.1630 0.3948 0.110 Uiso 1 calc . . GR
H24E H -0.1089 1.1079 0.3737 0.110 Uiso 1 calc . . GR
H24F H -0.1830 1.1563 0.3212 0.110 Uiso 1 calc . . GR
C25 C 0.1549(3) 0.9886(3) 0.48223(17) 0.0573(10) Uani 1 d . . .
H25C H 0.0874 1.0118 0.4718 0.069 Uiso 1 calc . . R
H25D H 0.1634 0.9367 0.4927 0.069 Uiso 1 calc . . R
C26 C 0.1816(3) 1.0179(3) 0.53932(19) 0.0631(11) Uani 1 d . . .
H26D H 0.1392 1.0119 0.5742 0.095 Uiso 1 calc . . GR
H26E H 0.1760 1.0688 0.5287 0.095 Uiso 1 calc . . GR
H26F H 0.2468 0.9922 0.5521 0.095 Uiso 1 calc . . GR
C27 C 0.3705(3) 0.9030(2) 0.45294(18) 0.0540(9) Uani 1 d . . .
H27C H 0.4029 0.8654 0.4262 0.065 Uiso 1 calc . . R
H27D H 0.3344 0.8817 0.4853 0.065 Uiso 1 calc . . R
C28 C 0.4442(3) 0.9275(2) 0.48589(18) 0.0588(10) Uani 1 d . . .
H28D H 0.4129 0.9614 0.5154 0.088 Uiso 1 calc . . GR
H28E H 0.4781 0.9507 0.4542 0.088 Uiso 1 calc . . GR
H28F H 0.4889 0.8861 0.5093 0.088 Uiso 1 calc . . GR
C29 C 0.6217(2) 0.93616(19) 0.28101(16) 0.0441(8) Uani 1 d . . .
H29E H 0.6717 0.9239 0.2491 0.053 Uiso 1 calc . . R
H29F H 0.5994 0.8935 0.2927 0.053 Uiso 1 calc . . R
C30 C 0.6645(2) 0.9538(2) 0.33979(17) 0.0493(8) Uani 1 d . . .
H30G H 0.6158 0.9654 0.3719 0.074 Uiso 1 calc . . GR
H30H H 0.6892 0.9947 0.3284 0.074 Uiso 1 calc . . GR
H30I H 0.7160 0.9124 0.3568 0.074 Uiso 1 calc . . GR
C31 C 0.6249(2) 1.05644(19) 0.16483(16) 0.0432(7) Uani 1 d . . .
H31C H 0.6074 1.0651 0.1193 0.052 Uiso 1 calc . . R
H31D H 0.6780 1.0121 0.1714 0.052 Uiso 1 calc . . R
C32 C 0.6579(2) 1.1188(2) 0.18269(18) 0.0520(9) Uani 1 d . . .
H32D H 0.6823 1.1081 0.2264 0.078 Uiso 1 calc . . GR
H32E H 0.6047 1.1622 0.1791 0.078 Uiso 1 calc . . GR
H32F H 0.7080 1.1259 0.1540 0.078 Uiso 1 calc . . GR
C33 C 0.3581(3) 1.2551(2) 0.02470(15) 0.0482(8) Uani 1 d . . .
H33C H 0.3195 1.2756 -0.0142 0.058 Uiso 1 calc . . R
H33D H 0.4049 1.2104 0.0153 0.058 Uiso 1 calc . . R
C34 C 0.4106(3) 1.3075(2) 0.04083(17) 0.0550(9) Uani 1 d . . .
H34D H 0.4517 1.2866 0.0779 0.083 Uiso 1 calc . . GR
H34E H 0.3649 1.3520 0.0502 0.083 Uiso 1 calc . . GR
H34F H 0.4489 1.3175 0.0047 0.083 Uiso 1 calc . . GR
C35 C 0.1322(3) 1.3216(2) 0.03840(18) 0.0527(9) Uani 1 d . . .
H35C H 0.1684 1.3450 0.0077 0.063 Uiso 1 calc . . R
H35D H 0.0926 1.3585 0.0631 0.063 Uiso 1 calc . . R
C36 C 0.0680(4) 1.2901(2) 0.0020(2) 0.0827(16) Uani 1 d . . .
H36D H 0.0306 1.2682 0.0321 0.124 Uiso 1 calc . . GR
H36E H 0.1068 1.2539 -0.0229 0.124 Uiso 1 calc . . GR
H36F H 0.0257 1.3282 -0.0263 0.124 Uiso 1 calc . . GR
C37 C 0.3483(3) 0.7991(2) 0.0676(2) 0.0576(10) Uani 1 d . . .
H37C H 0.4002 0.7927 0.0367 0.069 Uiso 1 calc . . R
H37D H 0.3391 0.7516 0.0809 0.069 Uiso 1 calc . . R
C38 C 0.3768(3) 0.8272(2) 0.1244(2) 0.0599(10) Uani 1 d . . .
H38C H 0.4394 0.7969 0.1405 0.072 Uiso 1 calc . . R
H38D H 0.3810 0.8764 0.1128 0.072 Uiso 1 calc . . R
C39 C 0.3377(3) 0.8442(2) 0.2302(2) 0.0619(11) Uani 1 d . . .
H39C H 0.3482 0.8920 0.2239 0.074 Uiso 1 calc . . R
H39D H 0.3976 0.8088 0.2453 0.074 Uiso 1 calc . . R
C40 C 0.2622(3) 0.8435(2) 0.27810(19) 0.0625(11) Uani 1 d . . .
H40C H 0.2448 0.7983 0.2797 0.075 Uiso 1 calc . . R
H40D H 0.2853 0.8472 0.3207 0.075 Uiso 1 calc . . R
C41 C 0.1129(3) 0.9125(2) 0.30789(16) 0.0586(10) Uani 1 d . . .
H41C H 0.1412 0.9173 0.3484 0.070 Uiso 1 calc . . R
H41D H 0.0874 0.8708 0.3144 0.070 Uiso 1 calc . . R
C42 C 0.0349(3) 0.9791(2) 0.28706(17) 0.0585(10) Uani 1 d . . .
H42C H -0.0083 0.9909 0.3229 0.070 Uiso 1 calc . . R
H42D H 0.0628 1.0191 0.2765 0.070 Uiso 1 calc . . R
C43 C 0.2172(3) 0.8060(2) -0.00129(18) 0.0551(9) Uani 1 d . . .
H43C H 0.2657 0.7777 -0.0282 0.066 Uiso 1 calc . . R
H43D H 0.1685 0.8402 -0.0297 0.066 Uiso 1 calc . . R
C44 C 0.1721(3) 0.7566(2) 0.0388(2) 0.0549(9) Uani 1 d . . .
H44C H 0.1474 0.7283 0.0114 0.066 Uiso 1 calc . . R
H44D H 0.2196 0.7232 0.0684 0.066 Uiso 1 calc . . R
C45 C 0.0657(2) 0.75468(19) 0.12130(17) 0.0467(8) Uani 1 d . . .
H45C H 0.1129 0.7390 0.1563 0.056 Uiso 1 calc . . R
H45D H 0.0594 0.7116 0.1040 0.056 Uiso 1 calc . . R
C46 C -0.0250(3) 0.7933(2) 0.1457(2) 0.0631(11) Uani 1 d . . .
H46C H -0.0720 0.8093 0.1106 0.076 Uiso 1 calc . . R
H46D H -0.0473 0.7610 0.1774 0.076 Uiso 1 calc . . R
C47 C -0.1065(3) 0.8950(2) 0.19426(18) 0.0539(9) Uani 1 d . . .
H47C H -0.1497 0.8658 0.2073 0.065 Uiso 1 calc . . R
H47D H -0.1376 0.9327 0.1602 0.065 Uiso 1 calc . . R
C48 C -0.0813(3) 0.9272(3) 0.24942(18) 0.0602(11) Uani 1 d . . .
H48C H -0.1400 0.9556 0.2679 0.072 Uiso 1 calc . . R
H48D H -0.0489 0.8884 0.2823 0.072 Uiso 1 calc . . R
C49 C 0.2840(3) 0.9042(2) -0.00370(17) 0.0524(9) Uani 1 d . . .
H49C H 0.3189 0.8847 -0.0409 0.063 Uiso 1 calc . . R
H49D H 0.3265 0.9231 0.0203 0.063 Uiso 1 calc . . R
C50 C 0.2002(3) 0.9646(2) -0.02656(16) 0.0542(10) Uani 1 d . . .
H50C H 0.2206 0.9999 -0.0562 0.065 Uiso 1 calc . . R
H50D H 0.1557 0.9465 -0.0495 0.065 Uiso 1 calc . . R
C51 C 0.0830(3) 1.0619(2) 0.00855(17) 0.0527(9) Uani 1 d . . .
H51C H 0.0293 1.0513 -0.0114 0.063 Uiso 1 calc . . R
H51D H 0.1079 1.0933 -0.0226 0.063 Uiso 1 calc . . R
C52 C 0.0510(3) 1.09811(19) 0.06621(19) 0.0514(9) Uani 1 d . . .
H52C H 0.1058 1.1052 0.0879 0.062 Uiso 1 calc . . R
H52D H 0.0059 1.1456 0.0540 0.062 Uiso 1 calc . . R
C53 C -0.0218(3) 1.0869(2) 0.16485(19) 0.0539(9) Uani 1 d . . .
H53C H -0.0616 1.1367 0.1546 0.065 Uiso 1 calc . . R
H53D H 0.0344 1.0878 0.1890 0.065 Uiso 1 calc . . R
C54 C -0.0765(3) 1.0444(2) 0.2041(2) 0.0573(10) Uani 1 d . . .
H54C H -0.1072 1.0719 0.2387 0.069 Uiso 1 calc . . R
H54D H -0.1271 1.0384 0.1772 0.069 Uiso 1 calc . . R
Fe1A Fe 0.22822(3) 0.61883(3) 0.24735(2) 0.03039(11) Uani 1 d . . .
K1A K 0.35343(4) 0.34149(4) 0.35047(3) 0.03787(15) Uani 1 d . . .
O1A O 0.21552(16) 0.50579(13) 0.32958(11) 0.0450(5) Uani 1 d . . .
O2A O 0.18875(18) 0.33470(14) 0.29370(14) 0.0572(7) Uani 1 d . . .
O3A O 0.32251(19) 0.39226(13) 0.22591(11) 0.0524(6) Uani 1 d . . .
O4A O 0.39681(19) 0.19149(13) 0.40056(12) 0.0534(6) Uani 1 d . . .
O5A O 0.52495(19) 0.23724(14) 0.31451(12) 0.0575(7) Uani 1 d . . .
O6A O 0.29600(17) 0.39389(14) 0.46597(10) 0.0473(6) Uani 1 d . . .
O7A O 0.44894(16) 0.42993(13) 0.39988(11) 0.0444(5) Uani 1 d . . .
N1A N 0.35795(16) 0.63153(14) 0.23838(13) 0.0365(6) Uani 1 d A . .
N2A N 0.23887(15) 0.58883(14) 0.15924(11) 0.0326(5) Uani 1 d A . .
N3A N 0.09272(16) 0.62599(12) 0.24580(10) 0.0279(5) Uiso 1 d A . .
N4A N 0.21173(16) 0.66697(13) 0.32548(12) 0.0324(5) Uani 1 d A . .
N5A N 0.26209(17) 0.53038(15) 0.29127(12) 0.0359(6) Uani 1 d . . .
N6A N 0.2103(2) 0.28548(18) 0.43039(17) 0.0584(8) Uani 1 d . . .
N7A N 0.5106(2) 0.38522(18) 0.27402(14) 0.0528(8) Uani 1 d . . .
C1A C 0.4076(2) 0.6517(2) 0.28368(18) 0.0472(8) Uani 1 d A . .
C2A C 0.5007(2) 0.6524(3) 0.2600(2) 0.0665(12) Uani 1 d . . .
C3A C 0.5055(2) 0.6348(2) 0.2003(2) 0.0609(11) Uani 1 d A . .
C4A C 0.4170(2) 0.6211(2) 0.18709(17) 0.0452(8) Uani 1 d . . .
C5A C 0.3964(2) 0.5985(2) 0.13149(16) 0.0455(8) Uani 1 d A . .
H5A H 0.4423 0.5940 0.0991 0.055 Uiso 1 calc . . R
C6A C 0.3142(2) 0.58164(18) 0.11886(14) 0.0378(7) Uani 1 d . . .
C7A C 0.2979(2) 0.55151(19) 0.06293(14) 0.0408(7) Uani 1 d A . .
C8A C 0.2113(2) 0.54009(18) 0.06907(14) 0.0385(7) Uani 1 d . . .
C9A C 0.17491(19) 0.56455(16) 0.12865(14) 0.0327(6) Uani 1 d A . .
C10A C 0.08484(19) 0.56827(16) 0.15073(14) 0.0322(6) Uani 1 d . . .
H10A H 0.0470 0.5480 0.1274 0.039 Uiso 1 calc A . R
C11A C 0.04577(18) 0.59896(16) 0.20369(13) 0.0295(6) Uani 1 d A . .
C12A C -0.05225(19) 0.60969(16) 0.22190(14) 0.0325(6) Uani 1 d . . .
C13A C -0.06454(18) 0.64417(17) 0.27449(13) 0.0325(6) Uani 1 d A . .
C14A C 0.02629(18) 0.65319(16) 0.28985(13) 0.0299(6) Uani 1 d . . .
C15A C 0.04399(19) 0.68110(16) 0.34281(13) 0.0328(6) Uani 1 d A . .
H15A H -0.0077 0.6979 0.3697 0.039 Uiso 1 calc . . R
C16A C 0.1309(2) 0.68688(17) 0.36053(14) 0.0337(6) Uani 1 d . . .
C17A C 0.1491(2) 0.71291(18) 0.41840(15) 0.0402(7) Uani 1 d A . .
C18A C 0.2426(2) 0.70883(19) 0.41821(17) 0.0448(8) Uani 1 d . . .
C19A C 0.2808(2) 0.67980(18) 0.36109(16) 0.0396(7) Uani 1 d A . .
C20A C 0.3732(2) 0.6711(2) 0.34135(19) 0.0481(9) Uani 1 d . . .
H20A H 0.4162 0.6792 0.3703 0.058 Uiso 1 calc A . R
C21A C 0.5705(4) 0.6793(4) 0.2868(3) 0.0381(16) Uiso 0.521(9) d A 1 .
H21B H 0.5402 0.7231 0.3067 0.046 Uiso 0.521(9) calc A 1 R
H21A H 0.6142 0.6901 0.2538 0.046 Uiso 0.521(9) calc A 1 R
C22A C 0.6223(5) 0.6194(4) 0.3358(3) 0.0452(18) Uiso 0.521(9) d A 1 .
H22A H 0.6556 0.5778 0.3147 0.068 Uiso 0.521(9) calc A 1 GR
H22B H 0.5768 0.6064 0.3656 0.068 Uiso 0.521(9) calc A 1 GR
H22C H 0.6679 0.6352 0.3589 0.068 Uiso 0.521(9) calc A 1 GR
C21B C 0.5798(6) 0.6579(5) 0.3141(5) 0.051(2) Uiso 0.479(9) d A 2 .
H21C H 0.5693 0.6331 0.3557 0.062 Uiso 0.479(9) calc A 2 R
H21D H 0.6448 0.6351 0.3006 0.062 Uiso 0.479(9) calc A 2 R
C22B C 0.5665(7) 0.7367(5) 0.3194(4) 0.065(3) Uiso 0.479(9) d A 2 .
H22D H 0.5691 0.7618 0.2771 0.097 Uiso 0.479(9) calc A 2 GR
H22E H 0.6168 0.7417 0.3463 0.097 Uiso 0.479(9) calc A 2 GR
H22F H 0.5051 0.7572 0.3382 0.097 Uiso 0.479(9) calc A 2 GR
C23A C 0.5860(3) 0.6286(3) 0.1548(3) 0.0882(17) Uani 1 d . . .
H23A H 0.6256 0.6583 0.1667 0.106 Uiso 1 calc A . R
H23B H 0.5602 0.6478 0.1116 0.106 Uiso 1 calc . . R
C24A C 0.6473(3) 0.5526(3) 0.1538(3) 0.093(2) Uani 1 d A . .
H24A H 0.6983 0.5517 0.1235 0.139 Uiso 1 calc . . GR
H24B H 0.6089 0.5231 0.1410 0.139 Uiso 1 calc . . GR
H24C H 0.6742 0.5336 0.1961 0.139 Uiso 1 calc . . GR
C25A C 0.3662(2) 0.5354(2) 0.00945(16) 0.0501(9) Uani 1 d . . .
H25A H 0.3490 0.5010 -0.0151 0.060 Uiso 1 calc A . R
H25B H 0.4303 0.5124 0.0275 0.060 Uiso 1 calc . . R
C26A C 0.3684(3) 0.6013(2) -0.03546(17) 0.0586(10) Uani 1 d A . .
H26A H 0.4124 0.5870 -0.0698 0.088 Uiso 1 calc . . GR
H26B H 0.3892 0.6345 -0.0121 0.088 Uiso 1 calc . . GR
H26C H 0.3050 0.6249 -0.0532 0.088 Uiso 1 calc . . GR
C27A C 0.1640(3) 0.5068(2) 0.02441(17) 0.0522(9) Uani 1 d A . .
H27A H 0.1098 0.4947 0.0462 0.063 Uiso 1 calc . . R
H27B H 0.2092 0.4617 0.0143 0.063 Uiso 1 calc . . R
C28A C 0.1285(3) 0.5536(3) -0.0375(2) 0.0736(13) Uani 1 d . . .
H28A H 0.0981 0.5283 -0.0637 0.110 Uiso 1 calc A . GR
H28B H 0.1819 0.5645 -0.0603 0.110 Uiso 1 calc . . GR
H28C H 0.0828 0.5982 -0.0282 0.110 Uiso 1 calc . . GR
C29A C -0.1239(2) 0.5870(2) 0.18664(15) 0.0414(8) Uani 1 d A . .
H29A H -0.1715 0.5759 0.2163 0.050 Uiso 0.574(8) calc B 1 R
H29B H -0.0925 0.5437 0.1662 0.050 Uiso 0.574(8) calc B 1 R
H29C H -0.1203 0.6023 0.1408 0.050 Uiso 0.426(8) calc B 2 R
H29D H -0.1878 0.6114 0.2009 0.050 Uiso 0.426(8) calc B 2 R
C30A C -0.1723(4) 0.6494(3) 0.1355(3) 0.0461(16) Uiso 0.574(8) d A 1 .
H30A H -0.2028 0.6921 0.1561 0.069 Uiso 0.574(8) calc B 1 GR
H30B H -0.2198 0.6359 0.1122 0.069 Uiso 0.574(8) calc B 1 GR
H30C H -0.1247 0.6596 0.1060 0.069 Uiso 0.574(8) calc B 1 GR
C30B C -0.1080(6) 0.5004(5) 0.1972(4) 0.051(2) Uiso 0.426(8) d A 2 .
H30D H -0.0457 0.4759 0.1818 0.076 Uiso 0.426(8) calc B 2 GR
H30E H -0.1569 0.4886 0.1737 0.076 Uiso 0.426(8) calc B 2 GR
H30F H -0.1121 0.4850 0.2425 0.076 Uiso 0.426(8) calc B 2 GR
C31A C -0.15231(19) 0.66860(18) 0.31248(16) 0.0403(7) Uani 1 d . . .
H31A H -0.1363 0.6542 0.3580 0.048 Uiso 1 calc A . R
H31B H -0.1986 0.6442 0.3010 0.048 Uiso 1 calc . . R
C32A C -0.1980(3) 0.7491(2) 0.3022(2) 0.0615(11) Uani 1 d A . .
H32A H -0.2187 0.7634 0.2579 0.092 Uiso 1 calc . . GR
H32B H -0.1521 0.7738 0.3123 0.092 Uiso 1 calc . . GR
H32C H -0.2526 0.7619 0.3299 0.092 Uiso 1 calc . . GR
C33A C 0.0773(3) 0.7393(2) 0.46749(17) 0.0488(8) Uani 1 d . . .
H33A H 0.1103 0.7338 0.5087 0.059 Uiso 1 calc A . R
H33B H 0.0340 0.7088 0.4721 0.059 Uiso 1 calc . . R
C34A C 0.0193(3) 0.8164(2) 0.4526(2) 0.0631(11) Uani 1 d A . .
H34A H -0.0162 0.8220 0.4130 0.095 Uiso 1 calc . . GR
H34B H 0.0613 0.8471 0.4482 0.095 Uiso 1 calc . . GR
H34C H -0.0248 0.8299 0.4871 0.095 Uiso 1 calc . . GR
C35A C 0.2978(3) 0.7314(2) 0.4668(2) 0.0636(11) Uani 1 d A . .
H35A H 0.3393 0.7578 0.4446 0.076 Uiso 1 calc . . R
H35B H 0.2532 0.7645 0.4925 0.076 Uiso 1 calc . . R
C36A C 0.3569(4) 0.6707(3) 0.5100(3) 0.105(2) Uani 1 d . . .
H36A H 0.3974 0.6354 0.4849 0.158 Uiso 1 calc A . GR
H36B H 0.3159 0.6483 0.5366 0.158 Uiso 1 calc . . GR
H36C H 0.3963 0.6883 0.5370 0.158 Uiso 1 calc . . GR
C37A C 0.1303(3) 0.2883(3) 0.3880(3) 0.0760(14) Uani 1 d . . .
H37A H 0.0723 0.2937 0.4134 0.091 Uiso 1 calc . . R
H37B H 0.1433 0.2424 0.3697 0.091 Uiso 1 calc . . R
C38A C 0.1128(3) 0.3480(3) 0.3351(2) 0.0702(12) Uani 1 d . . .
H38A H 0.0537 0.3515 0.3121 0.084 Uiso 1 calc . . R
H38B H 0.1059 0.3938 0.3524 0.084 Uiso 1 calc . . R
C39A C 0.1692(3) 0.3824(2) 0.2354(2) 0.0622(12) Uani 1 d . . .
H39A H 0.1502 0.4325 0.2450 0.075 Uiso 1 calc . . R
H39B H 0.1164 0.3743 0.2122 0.075 Uiso 1 calc . . R
C40A C 0.2535(3) 0.3697(2) 0.19585(19) 0.0620(11) Uani 1 d . . .
H40A H 0.2777 0.3183 0.1907 0.074 Uiso 1 calc . . R
H40B H 0.2377 0.3968 0.1533 0.074 Uiso 1 calc . . R
C41A C 0.3981(3) 0.3985(2) 0.18586(17) 0.0612(11) Uani 1 d . . .
H41A H 0.3731 0.4288 0.1460 0.073 Uiso 1 calc . . R
H41B H 0.4345 0.3507 0.1751 0.073 Uiso 1 calc . . R
C42A C 0.4605(3) 0.4308(2) 0.21877(17) 0.0576(10) Uani 1 d . . .
H42A H 0.5074 0.4417 0.1883 0.069 Uiso 1 calc . . R
H42B H 0.4219 0.4765 0.2325 0.069 Uiso 1 calc . . R
C43A C 0.2548(3) 0.2133(2) 0.4600(2) 0.0718(12) Uani 1 d . . .
H43A H 0.2053 0.1915 0.4765 0.086 Uiso 1 calc . . R
H43B H 0.2943 0.2157 0.4964 0.086 Uiso 1 calc . . R
C44A C 0.3154(4) 0.1667(2) 0.4148(2) 0.0716(12) Uani 1 d . . .
H44A H 0.3353 0.1165 0.4343 0.086 Uiso 1 calc . . R
H44B H 0.2793 0.1692 0.3755 0.086 Uiso 1 calc . . R
C45A C 0.4567(4) 0.1481(2) 0.35849(19) 0.0692(13) Uani 1 d . . .
H45A H 0.4246 0.1542 0.3169 0.083 Uiso 1 calc . . R
H45B H 0.4716 0.0972 0.3759 0.083 Uiso 1 calc . . R
C46A C 0.5450(3) 0.1698(2) 0.35061(19) 0.0701(14) Uani 1 d . . .
H46A H 0.5710 0.1721 0.3926 0.084 Uiso 1 calc . . R
H46B H 0.5926 0.1342 0.3289 0.084 Uiso 1 calc . . R
C47A C 0.6064(3) 0.2611(3) 0.3043(2) 0.0687(12) Uani 1 d . . .
H47A H 0.6590 0.2222 0.2903 0.082 Uiso 1 calc . . R
H47B H 0.6259 0.2747 0.3442 0.082 Uiso 1 calc . . R
C48A C 0.5844(3) 0.3241(3) 0.2544(2) 0.0717(13) Uani 1 d . . .
H48A H 0.6426 0.3386 0.2450 0.086 Uiso 1 calc . . R
H48B H 0.5636 0.3102 0.2151 0.086 Uiso 1 calc . . R
C49A C 0.1761(3) 0.3337(2) 0.4790(2) 0.0648(11) Uani 1 d . . .
H49A H 0.1423 0.3105 0.5115 0.078 Uiso 1 calc . . R
H49B H 0.1301 0.3777 0.4591 0.078 Uiso 1 calc . . R
C50A C 0.2521(3) 0.3540(2) 0.51087(18) 0.0597(10) Uani 1 d . . .
H50A H 0.2248 0.3831 0.5454 0.072 Uiso 1 calc . . R
H50B H 0.2998 0.3105 0.5298 0.072 Uiso 1 calc . . R
C51A C 0.3603(3) 0.4227(2) 0.49390(16) 0.0529(9) Uani 1 d . . .
H51A H 0.4153 0.3837 0.5116 0.064 Uiso 1 calc . . R
H51B H 0.3296 0.4495 0.5290 0.064 Uiso 1 calc . . R
C52A C 0.3925(3) 0.4715(2) 0.44489(16) 0.0478(8) Uani 1 d . . .
H52A H 0.3372 0.5068 0.4233 0.057 Uiso 1 calc . . R
H52B H 0.4299 0.4976 0.4653 0.057 Uiso 1 calc . . R
C53A C 0.4839(3) 0.4731(2) 0.35304(18) 0.0512(9) Uani 1 d . . .
H53A H 0.5156 0.5030 0.3736 0.061 Uiso 1 calc . . R
H53B H 0.4310 0.5051 0.3265 0.061 Uiso 1 calc . . R
C54A C 0.5530(3) 0.4257(2) 0.3123(2) 0.0598(10) Uani 1 d . . .
H54A H 0.5837 0.4556 0.2837 0.072 Uiso 1 calc . . R
H54B H 0.6028 0.3918 0.3400 0.072 Uiso 1 calc . . R
C1S C 0.4413(2) 1.0050(2) 0.05266(18) 0.0501(9) Uani 1 d . . D
H1S H 0.4011 1.0087 0.0883 0.060 Uiso 1 calc . . R
C2S C 0.5297(2) 0.9567(2) 0.05803(17) 0.0469(8) Uani 1 d . . D
C3S C 0.5907(2) 0.9515(2) 0.00380(18) 0.0468(8) Uani 1 d . . D
C4S C 0.6817(3) 0.9021(2) 0.0101(2) 0.0603(10) Uani 1 d . . D
H4S H 0.7231 0.8984 -0.0249 0.072 Uiso 1 calc . . R
C5S C 0.7107(3) 0.8603(2) 0.0649(2) 0.0694(12) Uani 1 d . . D
H5S H 0.7722 0.8277 0.0679 0.083 Uiso 1 calc . . R
C6S C 0.6518(3) 0.8639(2) 0.1178(2) 0.0692(12) Uani 1 d . . D
H6S H 0.6735 0.8334 0.1557 0.083 Uiso 1 calc . . R
C7S C 0.5640(3) 0.9107(2) 0.11509(19) 0.0605(11) Uani 1 d . . D
H7S H 0.5250 0.9129 0.1513 0.073 Uiso 1 calc . . R
C1Q C -0.0763(7) 0.4652(5) 0.5230(4) 0.060(2) Uiso 0.50 d C -1 D
H1Q H -0.1075 0.4471 0.5576 0.072 Uiso 0.50 calc C -1 R
C2Q C -0.1058(6) 0.4616(5) 0.4671(4) 0.0578(19) Uiso 0.50 d C -1 D
C3Q C -0.1825(6) 0.4346(5) 0.4529(4) 0.064(2) Uiso 0.50 d C -1 D
H3Q H -0.2157 0.4180 0.4872 0.076 Uiso 0.50 calc C -1 R
C4Q C -0.2096(8) 0.4315(6) 0.3943(5) 0.087(3) Uiso 0.50 d C -1 D
H4Q H -0.2583 0.4104 0.3873 0.104 Uiso 0.50 calc C -1 R
C5Q C -0.1658(7) 0.4595(5) 0.3434(4) 0.074(2) Uiso 0.50 d C -1 D
H5Q H -0.1873 0.4597 0.3015 0.088 Uiso 0.50 calc C -1 R
C6Q C -0.0922(6) 0.4867(5) 0.3526(4) 0.063(2) Uiso 0.50 d C -1 D
H6Q H -0.0625 0.5038 0.3167 0.075 Uiso 0.50 calc C -1 R
C7Q C -0.0613(6) 0.4900(5) 0.4093(3) 0.0483(17) Uiso 0.50 d C -1 D
C8Q C 0.0147(6) 0.5179(4) 0.4237(4) 0.0529(18) Uiso 0.50 d C -1 D
H8Q H 0.0468 0.5356 0.3893 0.064 Uiso 0.50 calc C -1 R
C9Q C 0.0422(7) 0.5204(5) 0.4807(4) 0.057(2) Uiso 0.50 d C -1 D
C10Q C 0.1198(6) 0.5483(5) 0.4947(4) 0.065(2) Uiso 0.50 d C -1 D
H10Q H 0.1541 0.5647 0.4609 0.077 Uiso 0.50 calc C -1 R
C11Q C 0.1439(9) 0.5514(7) 0.5547(5) 0.084(3) Uiso 0.50 d C -1 D
H11Q H 0.1922 0.5728 0.5619 0.101 Uiso 0.50 calc C -1 R
C12Q C 0.1002(7) 0.5240(6) 0.6076(5) 0.078(3) Uiso 0.50 d C -1 D
H12Q H 0.1203 0.5244 0.6497 0.093 Uiso 0.50 calc C -1 R
C13Q C 0.0270(8) 0.4967(6) 0.5951(5) 0.079(3) Uiso 0.50 d C -1 D
H13Q H -0.0041 0.4793 0.6302 0.095 Uiso 0.50 calc C -1 R
C14Q C -0.0027(6) 0.4930(5) 0.5379(4) 0.059(2) Uiso 0.50 d C -1 D

loop_
_atom_site_aniso_label
_atom_site_aniso_U_11
_atom_site_aniso_U_22
_atom_site_aniso_U_33
_atom_site_aniso_U_23
_atom_site_aniso_U_13
_atom_site_aniso_U_12
Fe1 0.0317(2) 0.0442(3) 0.0319(2) -0.0046(2) 0.00099(18) -0.0070(2)
K1 0.0355(3) 0.0426(4) 0.0333(3) 0.0029(3) -0.0035(2) -0.0120(3)
O1 0.0443(13) 0.0740(19) 0.0537(14) -0.0256(13) 0.0089(11) -0.0183(13)
O2 0.0417(12) 0.0510(15) 0.0565(14) -0.0005(12) -0.0077(11) -0.0117(11)
O3 0.0498(14) 0.0634(17) 0.0385(12) 0.0078(11) -0.0089(10) -0.0144(12)
O4 0.0490(13) 0.0348(13) 0.0569(14) 0.0061(11) 0.0123(11) -0.0124(10)
O5 0.0660(18) 0.077(2) 0.087(2) -0.0226(17) 0.0295(16) -0.0431(16)
O6 0.0586(14) 0.0453(14) 0.0381(12) 0.0082(10) -0.0067(10) -0.0202(12)
O7 0.0462(13) 0.0414(14) 0.0513(13) 0.0005(11) -0.0098(10) -0.0146(11)
N1 0.0378(13) 0.0423(16) 0.0385(14) -0.0131(12) -0.0008(11) -0.0061(12)
N2 0.0353(13) 0.0481(17) 0.0360(13) -0.0073(12) 0.0000(10) -0.0123(12)
N3 0.0341(13) 0.0408(15) 0.0309(12) -0.0025(11) 0.0004(10) -0.0089(11)
N4 0.0345(13) 0.0412(15) 0.0354(13) -0.0090(11) -0.0016(10) -0.0086(11)
N5 0.0369(13) 0.0483(17) 0.0337(13) -0.0074(12) 0.0014(11) -0.0092(12)
N6 0.0469(16) 0.0488(18) 0.0483(16) -0.0056(13) 0.0104(12) -0.0205(14)
N7 0.0436(15) 0.070(2) 0.0423(15) -0.0096(14) 0.0022(12) -0.0227(15)
C1 0.0382(16) 0.0415(19) 0.0437(17) -0.0140(14) -0.0022(13) -0.0059(14)
C2 0.0423(18) 0.049(2) 0.054(2) -0.0186(17) 0.0015(15) 0.0001(15)
C3 0.0451(19) 0.065(3) 0.0451(19) -0.0192(18) 0.0049(15) -0.0019(17)
C4 0.0373(16) 0.056(2) 0.0399(17) -0.0185(15) 0.0031(13) -0.0094(15)
C5 0.0379(17) 0.071(3) 0.0376(17) -0.0161(17) 0.0037(13) -0.0140(16)
C6 0.0382(16) 0.059(2) 0.0336(15) -0.0079(15) 0.0026(12) -0.0191(15)
C7 0.0440(18) 0.067(2) 0.0375(17) -0.0034(16) 0.0018(14) -0.0240(17)
C8 0.0445(18) 0.055(2) 0.0396(17) -0.0002(15) -0.0009(14) -0.0217(16)
C9 0.0386(16) 0.047(2) 0.0368(16) -0.0018(14) -0.0007(13) -0.0158(14)
C10 0.0372(16) 0.0423(19) 0.0404(16) -0.0011(14) -0.0012(13) -0.0102(14)
C11 0.0327(15) 0.0437(19) 0.0343(15) -0.0033(13) 0.0007(12) -0.0102(13)
C12 0.0346(15) 0.0413(18) 0.0361(15) -0.0041(13) 0.0011(12) -0.0075(13)
C13 0.0347(15) 0.0421(18) 0.0347(15) -0.0045(13) 0.0034(12) -0.0080(13)
C14 0.0349(15) 0.0442(19) 0.0327(15) -0.0057(13) 0.0021(12) -0.0099(13)
C15 0.0406(16) 0.0414(18) 0.0321(15) -0.0037(13) 0.0047(12) -0.0106(14)
C16 0.0414(16) 0.0365(17) 0.0327(15) -0.0051(13) -0.0007(12) -0.0083(13)
C17 0.0528(19) 0.0409(19) 0.0312(15) -0.0039(13) -0.0044(13) -0.0140(15)
C18 0.0473(18) 0.0411(19) 0.0388(16) -0.0063(14) -0.0090(14) -0.0099(15)
C19 0.0437(17) 0.0306(17) 0.0406(16) -0.0072(13) -0.0080(13) -0.0074(13)
C20 0.0381(16) 0.0357(18) 0.0511(19) -0.0111(14) -0.0064(14) -0.0036(13)
C21 0.049(2) 0.064(3) 0.064(2) -0.012(2) 0.0079(18) 0.0109(19)
C22 0.048(2) 0.078(3) 0.060(2) -0.003(2) 0.0022(18) 0.004(2)
C23 0.054(2) 0.092(3) 0.047(2) -0.020(2) 0.0112(18) 0.011(2)
C24 0.042(2) 0.105(4) 0.060(2) -0.001(2) 0.0160(18) -0.004(2)
C25 0.052(2) 0.081(3) 0.0430(19) 0.0015(19) 0.0051(16) -0.028(2)
C26 0.069(3) 0.074(3) 0.052(2) -0.010(2) 0.0123(19) -0.028(2)
C27 0.059(2) 0.053(2) 0.049(2) 0.0087(17) 0.0052(17) -0.0203(18)
C28 0.057(2) 0.067(3) 0.046(2) 0.0149(18) -0.0078(17) -0.014(2)
C29 0.0354(16) 0.047(2) 0.0445(17) -0.0037(15) 0.0041(13) -0.0029(14)
C30 0.0394(17) 0.051(2) 0.0483(19) -0.0018(16) -0.0042(14) -0.0002(15)
C31 0.0355(16) 0.051(2) 0.0414(17) -0.0046(15) 0.0067(13) -0.0095(14)
C32 0.0399(18) 0.065(3) 0.051(2) -0.0080(18) 0.0020(15) -0.0155(17)
C33 0.057(2) 0.049(2) 0.0343(16) -0.0017(15) -0.0004(14) -0.0107(17)
C34 0.070(2) 0.055(2) 0.0429(19) -0.0032(16) 0.0102(17) -0.023(2)
C35 0.059(2) 0.046(2) 0.0481(19) -0.0047(16) -0.0147(17) -0.0063(17)
C36 0.091(3) 0.055(3) 0.090(3) -0.021(2) -0.051(3) 0.006(2)
C37 0.0447(19) 0.057(2) 0.069(2) -0.007(2) 0.0143(18) -0.0127(17)
C38 0.0363(18) 0.066(3) 0.074(3) 0.008(2) -0.0014(17) -0.0158(18)
C39 0.046(2) 0.059(3) 0.072(3) 0.001(2) -0.0220(19) -0.0044(18)
C40 0.069(3) 0.061(3) 0.050(2) 0.0088(19) -0.0250(19) -0.010(2)
C41 0.070(3) 0.082(3) 0.0308(16) -0.0016(17) -0.0021(16) -0.036(2)
C42 0.055(2) 0.083(3) 0.0436(19) -0.0183(19) 0.0032(16) -0.026(2)
C43 0.060(2) 0.057(2) 0.057(2) -0.0175(18) 0.0182(18) -0.0280(19)
C44 0.057(2) 0.044(2) 0.068(2) -0.0111(18) 0.0154(18) -0.0199(17)
C45 0.0502(19) 0.040(2) 0.0520(19) 0.0082(15) -0.0020(15) -0.0213(16)
C46 0.064(2) 0.052(3) 0.073(3) 0.008(2) 0.010(2) -0.023(2)
C47 0.0471(19) 0.066(3) 0.054(2) -0.0069(18) 0.0113(16) -0.0254(18)
C48 0.051(2) 0.090(3) 0.048(2) -0.010(2) 0.0132(16) -0.034(2)
C49 0.060(2) 0.060(2) 0.0462(19) -0.0039(17) 0.0130(16) -0.0329(19)
C50 0.078(3) 0.062(3) 0.0352(17) 0.0009(16) 0.0055(17) -0.042(2)
C51 0.061(2) 0.052(2) 0.049(2) 0.0156(17) -0.0162(17) -0.0291(19)
C52 0.050(2) 0.0347(19) 0.068(2) 0.0122(17) -0.0159(17) -0.0166(16)
C53 0.0430(18) 0.047(2) 0.070(2) -0.0109(18) -0.0093(17) -0.0073(16)
C54 0.0394(18) 0.068(3) 0.065(2) -0.021(2) 0.0018(16) -0.0102(18)
Fe1A 0.01622(19) 0.0399(3) 0.0357(2) -0.00265(19) 0.00280(16) -0.00969(18)
K1A 0.0324(3) 0.0443(4) 0.0346(3) -0.0064(3) -0.0026(2) -0.0063(3)
O1A 0.0389(12) 0.0510(15) 0.0444(12) 0.0062(11) 0.0040(10) -0.0166(11)
O2A 0.0490(14) 0.0389(14) 0.0808(19) 0.0000(13) -0.0237(13) -0.0091(11)
O3A 0.0690(16) 0.0434(14) 0.0431(13) -0.0050(11) -0.0146(12) -0.0125(12)
O4A 0.0682(16) 0.0345(13) 0.0510(14) -0.0084(11) -0.0005(12) -0.0025(12)
O5A 0.0551(15) 0.0527(16) 0.0459(13) 0.0020(12) 0.0009(11) 0.0115(12)
O6A 0.0517(13) 0.0548(15) 0.0370(12) -0.0059(10) 0.0091(10) -0.0182(12)
O7A 0.0415(12) 0.0472(14) 0.0455(12) -0.0026(10) -0.0023(10) -0.0154(10)
N1A 0.0216(11) 0.0392(15) 0.0493(15) 0.0000(12) 0.0021(10) -0.0114(10)
N2A 0.0196(10) 0.0411(15) 0.0337(12) 0.0045(10) 0.0034(9) -0.0069(10)
N4A 0.0240(11) 0.0334(14) 0.0418(13) -0.0011(11) 0.0009(9) -0.0124(10)
N5A 0.0289(12) 0.0437(16) 0.0354(13) -0.0005(11) -0.0001(10) -0.0122(11)
N6A 0.0523(18) 0.0483(19) 0.076(2) -0.0021(16) 0.0109(16) -0.0192(15)
N7A 0.0427(15) 0.059(2) 0.0458(16) 0.0014(14) 0.0089(13) -0.0006(14)
C1A 0.0214(14) 0.054(2) 0.071(2) -0.0168(18) 0.0019(14) -0.0161(14)
C2A 0.0258(16) 0.079(3) 0.107(4) -0.034(3) 0.0148(19) -0.0272(18)
C3A 0.0290(17) 0.075(3) 0.089(3) -0.018(2) 0.0163(18) -0.0282(18)
C4A 0.0207(13) 0.056(2) 0.058(2) 0.0036(16) 0.0082(13) -0.0141(14)
C5A 0.0249(14) 0.066(2) 0.0422(17) 0.0063(16) 0.0085(12) -0.0124(14)
C6A 0.0246(13) 0.0465(19) 0.0356(15) 0.0077(13) 0.0053(11) -0.0045(12)
C7A 0.0300(14) 0.051(2) 0.0335(15) 0.0052(14) 0.0055(12) -0.0025(13)
C8A 0.0340(15) 0.0410(18) 0.0358(15) 0.0022(13) 0.0029(12) -0.0059(13)
C9A 0.0252(13) 0.0348(17) 0.0349(14) 0.0034(12) 0.0014(11) -0.0062(11)
C10A 0.0251(13) 0.0364(17) 0.0350(14) 0.0014(12) -0.0017(11) -0.0105(12)
C11A 0.0197(12) 0.0336(16) 0.0339(14) 0.0052(12) 0.0000(10) -0.0092(11)
C12A 0.0222(12) 0.0358(17) 0.0388(15) 0.0082(12) -0.0001(11) -0.0118(11)
C13A 0.0203(12) 0.0403(17) 0.0351(14) 0.0065(12) 0.0034(11) -0.0103(11)
C14A 0.0194(12) 0.0336(16) 0.0343(14) 0.0061(12) 0.0037(10) -0.0078(11)
C15A 0.0250(13) 0.0374(17) 0.0344(14) 0.0007(12) 0.0068(11) -0.0088(12)
C16A 0.0287(14) 0.0374(17) 0.0357(15) -0.0004(12) 0.0033(11) -0.0120(12)
C17A 0.0385(16) 0.0406(19) 0.0426(17) -0.0047(14) 0.0012(13) -0.0132(14)
C18A 0.0402(17) 0.044(2) 0.055(2) -0.0111(16) -0.0041(14) -0.0164(15)
C19A 0.0302(14) 0.0381(18) 0.0539(19) -0.0079(14) -0.0019(13) -0.0140(13)
C20A 0.0291(15) 0.049(2) 0.073(2) -0.0198(18) -0.0037(15) -0.0167(14)
C23A 0.039(2) 0.138(5) 0.109(4) -0.038(4) 0.033(2) -0.052(3)
C24A 0.041(2) 0.156(5) 0.110(4) -0.077(4) 0.035(2) -0.053(3)
C25A 0.0357(16) 0.065(2) 0.0396(17) 0.0030(16) 0.0118(14) -0.0023(16)
C26A 0.052(2) 0.077(3) 0.0407(18) 0.0015(18) 0.0180(16) -0.014(2)
C27A 0.0487(19) 0.060(2) 0.049(2) -0.0153(17) 0.0109(16) -0.0144(17)
C28A 0.072(3) 0.082(3) 0.060(3) -0.020(2) -0.018(2) -0.007(2)
C29A 0.0254(14) 0.060(2) 0.0414(16) 0.0069(15) -0.0027(12) -0.0218(14)
C31A 0.0211(13) 0.051(2) 0.0466(17) 0.0026(15) 0.0092(12) -0.0108(13)
C32A 0.0358(18) 0.058(3) 0.075(3) 0.007(2) 0.0160(17) 0.0039(17)
C33A 0.0480(19) 0.057(2) 0.0431(18) -0.0118(16) 0.0052(15) -0.0148(17)
C34A 0.060(2) 0.064(3) 0.060(2) -0.015(2) 0.0153(19) -0.008(2)
C35A 0.052(2) 0.071(3) 0.077(3) -0.033(2) -0.004(2) -0.024(2)
C36A 0.093(4) 0.107(5) 0.115(5) -0.030(4) -0.063(4) -0.014(3)
C37A 0.055(2) 0.079(3) 0.108(4) -0.010(3) 0.005(2) -0.042(2)
C38A 0.045(2) 0.065(3) 0.101(4) -0.005(3) -0.011(2) -0.017(2)
C39A 0.072(3) 0.033(2) 0.079(3) 0.0012(18) -0.046(2) -0.0113(18)
C40A 0.085(3) 0.042(2) 0.057(2) -0.0012(17) -0.034(2) -0.015(2)
C41A 0.079(3) 0.056(2) 0.0335(17) 0.0012(16) 0.0041(17) 0.002(2)
C42A 0.058(2) 0.063(3) 0.0414(19) 0.0052(17) 0.0144(16) -0.0054(19)
C43A 0.078(3) 0.048(3) 0.089(3) 0.004(2) 0.019(2) -0.024(2)
C44A 0.085(3) 0.042(2) 0.091(3) -0.001(2) -0.002(3) -0.023(2)
C45A 0.107(4) 0.040(2) 0.046(2) -0.0102(17) 0.000(2) 0.004(2)
C46A 0.083(3) 0.053(3) 0.045(2) 0.0011(18) 0.012(2) 0.026(2)
C47A 0.048(2) 0.073(3) 0.062(2) -0.005(2) 0.0058(18) 0.017(2)
C48A 0.054(2) 0.081(3) 0.062(2) -0.002(2) 0.024(2) 0.006(2)
C49A 0.056(2) 0.059(3) 0.080(3) -0.002(2) 0.028(2) -0.020(2)
C50A 0.075(3) 0.051(2) 0.049(2) -0.0022(17) 0.0282(19) -0.014(2)
C51A 0.064(2) 0.056(2) 0.0372(17) -0.0089(16) 0.0001(16) -0.0142(19)
C52A 0.0517(19) 0.049(2) 0.0464(18) -0.0162(16) -0.0064(15) -0.0161(16)
C53A 0.0464(19) 0.052(2) 0.060(2) -0.0008(17) -0.0022(16) -0.0223(17)
C54A 0.0387(18) 0.072(3) 0.066(2) 0.004(2) 0.0067(17) -0.0177(18)
C1S 0.0440(18) 0.065(2) 0.055(2) -0.0275(18) 0.0177(15) -0.0291(17)
C2S 0.0423(17) 0.055(2) 0.057(2) -0.0232(17) 0.0073(15) -0.0297(16)
C3S 0.0375(16) 0.052(2) 0.063(2) -0.0288(18) 0.0123(15) -0.0233(15)
C4S 0.046(2) 0.060(3) 0.080(3) -0.028(2) 0.0054(19) -0.0176(19)
C5S 0.055(2) 0.059(3) 0.102(4) -0.029(3) -0.005(2) -0.019(2)
C6S 0.072(3) 0.060(3) 0.085(3) -0.010(2) -0.024(2) -0.031(2)
C7S 0.071(3) 0.068(3) 0.059(2) -0.018(2) 0.0019(19) -0.043(2)

loop_
_atom_type_symbol
_atom_type_description
_atom_type_scat_dispersion_real
_atom_type_scat_dispersion_imag
_atom_type_scat_source
C C 0.0181 0.0091 'International Tables Vol C Tables 4.2.6.8 and 6.1.1.4'
H H 0.0000 0.0000 'International Tables Vol C Tables 4.2.6.8 and 6.1.1.4'
Fe Fe -1.1336 3.1974 'International Tables Vol C Tables 4.2.6.8 and 6.1.1.4'
K K 0.3868 1.0657 'International Tables Vol C Tables 4.2.6.8 and 6.1.1.4'
N N 0.0311 0.0180 'International Tables Vol C Tables 4.2.6.8 and 6.1.1.4'
O O 0.0492 0.0322 'International Tables Vol C Tables 4.2.6.8 and 6.1.1.4'

loop_
_exptl_crystal_face_index_h
_exptl_crystal_face_index_k
_exptl_crystal_face_index_l
_exptl_crystal_face_perp_dist
9 -1 -4 0.0581
-9 1 4 0.0581
-3 -1 -13 0.0710
3 1 13 0.0710
-1 8 -9 0.2140
1 -8 9 0.2140
-8 -1 -8 0.0566
8 1 8 0.0566
1 12 7 0.2749
-3 -12 2 0.2806
-4 0 12 0.0679
4 0 -12 0.0679

loop_
_geom_angle_atom_site_label_1
_geom_angle_atom_site_label_2
_geom_angle_atom_site_label_3
_geom_angle
_geom_angle_site_symmetry_1
_geom_angle_site_symmetry_3
N1 Fe1 N2 88.63(11) . .
N3 Fe1 N1 167.10(11) . .
N3 Fe1 N2 89.34(11) . .
N3 Fe1 N4 89.69(11) . .
N4 Fe1 N1 89.70(11) . .
N4 Fe1 N2 168.23(11) . .
N5 Fe1 N1 96.17(11) . .
N5 Fe1 N2 97.42(12) . .
N5 Fe1 N3 96.73(11) . .
N5 Fe1 N4 94.34(12) . .
O2 K1 O1 72.44(7) . .
O2 K1 O4 87.97(7) . .
O2 K1 O5 112.37(9) . .
O2 K1 O7 150.01(7) . .
O2 K1 N6 60.50(8) . .
O2 K1 N7 122.75(8) . .
O3 K1 O1 68.71(7) . .
O3 K1 O2 62.53(8) . .
O3 K1 O4 123.41(8) . .
O3 K1 O5 89.36(9) . .
O3 K1 O6 136.82(8) . .
O3 K1 O7 107.03(8) . .
O3 K1 N6 122.93(8) . .
O3 K1 N7 61.46(8) . .
O4 K1 O1 148.98(7) . .
O4 K1 N6 57.90(7) . .
O4 K1 N7 113.48(8) . .
O5 K1 O1 152.83(8) . .
O5 K1 O4 57.05(8) . .
O5 K1 N6 114.73(8) . .
O5 K1 N7 56.78(9) . .
O6 K1 O1 68.20(7) . .
O6 K1 O2 106.17(8) . .
O6 K1 O4 95.77(7) . .
O6 K1 O5 130.53(9) . .
O6 K1 O7 60.64(8) . .
O6 K1 N6 60.82(8) . .
O6 K1 N7 122.17(9) . .
O7 K1 O1 77.58(7) . .
O7 K1 O4 118.71(7) . .
O7 K1 O5 94.71(9) . .
O7 K1 N6 120.33(8) . .
O7 K1 N7 61.59(8) . .
N6 K1 O1 91.23(7) . .
N6 K1 N7 171.32(8) . .
N7 K1 O1 97.43(7) . .
N5 O1 K1 98.57(19) . .
C38 O2 K1 113.3(2) . .
C38 O2 C39 111.0(3) . .
C39 O2 K1 110.2(2) . .
C40 O3 K1 114.2(2) . .
C41 O3 K1 120.3(2) . .
C41 O3 C40 112.2(3) . .
C44 O4 K1 118.6(2) . .
C45 O4 K1 105.6(2) . .
C45 O4 C44 111.3(3) . .
C46 O5 K1 120.1(2) . .
C46 O5 C47 114.6(3) . .
C47 O5 K1 119.0(2) . .
C50 O6 K1 120.6(2) . .
C51 O6 K1 117.8(2) . .
C51 O6 C50 112.9(3) . .
C52 O7 K1 110.2(2) . .
C53 O7 K1 110.0(2) . .
C53 O7 C52 111.6(3) . .
C1 N1 Fe1 126.8(2) . .
C1 N1 C4 105.1(3) . .
C4 N1 Fe1 128.1(2) . .
C6 N2 Fe1 128.5(2) . .
C9 N2 Fe1 126.5(2) . .
C9 N2 C6 104.9(3) . .
C11 N3 Fe1 127.6(2) . .
C11 N3 C14 104.4(2) . .
C14 N3 Fe1 128.0(2) . .
C16 N4 Fe1 128.1(2) . .
C19 N4 Fe1 126.9(2) . .
C19 N4 C16 104.5(3) . .
O1 N5 Fe1 127.2(2) . .
C37 N6 K1 108.8(2) . .
C43 N6 K1 112.1(2) . .
C43 N6 C37 110.7(3) . .
C49 N6 K1 105.6(2) . .
C49 N6 C37 109.1(3) . .
C49 N6 C43 110.3(3) . .
C42 N7 K1 103.5(2) . .
C42 N7 C54 110.6(3) . .
C48 N7 K1 114.1(2) . .
C48 N7 C42 111.3(3) . .
C48 N7 C54 110.3(3) . .
C54 N7 K1 106.9(2) . .
N1 C1 C2 110.6(3) . .
C20 C1 N1 124.6(3) . .
C20 C1 C2 124.7(3) . .
C1 C2 C21 124.4(4) . .
C3 C2 C1 107.0(3) . .
C3 C2 C21 128.6(3) . .
C2 C3 C4 106.7(3) . .
C2 C3 C23 128.9(4) . .
C4 C3 C23 124.4(4) . .
N1 C4 C3 110.6(3) . .
C5 C4 N1 125.2(3) . .
C5 C4 C3 124.2(3) . .
C4 C5 H5 117.4 . .
C4 C5 C6 125.2(3) . .
C6 C5 H5 117.4 . .
N2 C6 C5 124.4(3) . .
N2 C6 C7 110.8(3) . .
C5 C6 C7 124.8(3) . .
C6 C7 C25 125.6(3) . .
C8 C7 C6 106.4(3) . .
C8 C7 C25 128.1(4) . .
C7 C8 C9 107.0(3) . .
C7 C8 C27 128.9(3) . .
C9 C8 C27 123.9(3) . .
N2 C9 C8 110.9(3) . .
N2 C9 C10 124.4(3) . .
C10 C9 C8 124.5(3) . .
C9 C10 H10 117.3 . .
C9 C10 C11 125.3(3) . .
C11 C10 H10 117.3 . .
N3 C11 C10 124.5(3) . .
N3 C11 C12 111.3(3) . .
C10 C11 C12 124.0(3) . .
C11 C12 C29 125.0(3) . .
C13 C12 C11 106.4(3) . .
C13 C12 C29 128.6(3) . .
C12 C13 C14 106.7(3) . .
C12 C13 C31 128.7(3) . .
C14 C13 C31 124.6(3) . .
N3 C14 C13 111.1(3) . .
C15 C14 N3 124.6(3) . .
C15 C14 C13 124.1(3) . .
C14 C15 H15 117.3 . .
C14 C15 C16 125.4(3) . .
C16 C15 H15 117.3 . .
N4 C16 C15 123.7(3) . .
N4 C16 C17 111.4(3) . .
C15 C16 C17 124.9(3) . .
C16 C17 C33 125.3(3) . .
C18 C17 C16 106.1(3) . .
C18 C17 C33 128.6(3) . .
C17 C18 C19 107.0(3) . .
C17 C18 C35 128.7(3) . .
C19 C18 C35 124.3(3) . .
N4 C19 C18 110.9(3) . .
N4 C19 C20 124.0(3) . .
C20 C19 C18 125.0(3) . .
C1 C20 C19 125.8(3) . .
C1 C20 H20 117.1 . .
C19 C20 H20 117.1 . .
C2 C21 H21E 108.7 . .
C2 C21 H21F 108.7 . .
H21E C21 H21F 107.6 . .
C22 C21 C2 114.4(4) . .
C22 C21 H21E 108.7 . .
C22 C21 H21F 108.7 . .
C21 C22 H22G 109.5 . .
C21 C22 H22H 109.5 . .
C21 C22 H22I 109.5 . .
H22G C22 H22H 109.5 . .
H22G C22 H22I 109.5 . .
H22H C22 H22I 109.5 . .
C3 C23 H23C 108.7 . .
C3 C23 H23D 108.7 . .
H23C C23 H23D 107.6 . .
C24 C23 C3 114.2(4) . .
C24 C23 H23C 108.7 . .
C24 C23 H23D 108.7 . .
C23 C24 H24D 109.5 . .
C23 C24 H24E 109.5 . .
C23 C24 H24F 109.5 . .
H24D C24 H24E 109.5 . .
H24D C24 H24F 109.5 . .
H24E C24 H24F 109.5 . .
C7 C25 H25C 109.1 . .
C7 C25 H25D 109.1 . .
H25C C25 H25D 107.8 . .
C26 C25 C7 112.6(3) . .
C26 C25 H25C 109.1 . .
C26 C25 H25D 109.1 . .
C25 C26 H26D 109.5 . .
C25 C26 H26E 109.5 . .
C25 C26 H26F 109.5 . .
H26D C26 H26E 109.5 . .
H26D C26 H26F 109.5 . .
H26E C26 H26F 109.5 . .
C8 C27 H27C 109.0 . .
C8 C27 H27D 109.0 . .
C8 C27 C28 112.7(3) . .
H27C C27 H27D 107.8 . .
C28 C27 H27C 109.0 . .
C28 C27 H27D 109.0 . .
C27 C28 H28D 109.5 . .
C27 C28 H28E 109.5 . .
C27 C28 H28F 109.5 . .
H28D C28 H28E 109.5 . .
H28D C28 H28F 109.5 . .
H28E C28 H28F 109.5 . .
C12 C29 H29E 108.8 . .
C12 C29 H29F 108.8 . .
C12 C29 C30 113.8(3) . .
H29E C29 H29F 107.7 . .
C30 C29 H29E 108.8 . .
C30 C29 H29F 108.8 . .
C29 C30 H30G 109.5 . .
C29 C30 H30H 109.5 . .
C29 C30 H30I 109.5 . .
H30G C30 H30H 109.5 . .
H30G C30 H30I 109.5 . .
H30H C30 H30I 109.5 . .
C13 C31 H31C 109.0 . .
C13 C31 H31D 109.0 . .
C13 C31 C32 113.0(3) . .
H31C C31 H31D 107.8 . .
C32 C31 H31C 109.0 . .
C32 C31 H31D 109.0 . .
C31 C32 H32D 109.5 . .
C31 C32 H32E 109.5 . .
C31 C32 H32F 109.5 . .
H32D C32 H32E 109.5 . .
H32D C32 H32F 109.5 . .
H32E C32 H32F 109.5 . .
C17 C33 H33C 108.7 . .
C17 C33 H33D 108.7 . .
C17 C33 C34 114.1(3) . .
H33C C33 H33D 107.6 . .
C34 C33 H33C 108.7 . .
C34 C33 H33D 108.7 . .
C33 C34 H34D 109.5 . .
C33 C34 H34E 109.5 . .
C33 C34 H34F 109.5 . .
H34D C34 H34E 109.5 . .
H34D C34 H34F 109.5 . .
H34E C34 H34F 109.5 . .
C18 C35 H35C 109.1 . .
C18 C35 H35D 109.1 . .
C18 C35 C36 112.6(3) . .
H35C C35 H35D 107.8 . .
C36 C35 H35C 109.1 . .
C36 C35 H35D 109.1 . .
C35 C36 H36D 109.5 . .
C35 C36 H36E 109.5 . .
C35 C36 H36F 109.5 . .
H36D C36 H36E 109.5 . .
H36D C36 H36F 109.5 . .
H36E C36 H36F 109.5 . .
N6 C37 H37C 108.9 . .
N6 C37 H37D 108.9 . .
N6 C37 C38 113.2(3) . .
H37C C37 H37D 107.7 . .
C38 C37 H37C 108.9 . .
C38 C37 H37D 108.9 . .
O2 C38 C37 108.5(3) . .
O2 C38 H38C 110.0 . .
O2 C38 H38D 110.0 . .
C37 C38 H38C 110.0 . .
C37 C38 H38D 110.0 . .
H38C C38 H38D 108.4 . .
O2 C39 H39C 110.0 . .
O2 C39 H39D 110.0 . .
O2 C39 C40 108.4(3) . .
H39C C39 H39D 108.4 . .
C40 C39 H39C 110.0 . .
C40 C39 H39D 110.0 . .
O3 C40 C39 108.4(3) . .
O3 C40 H40C 110.0 . .
O3 C40 H40D 110.0 . .
C39 C40 H40C 110.0 . .
C39 C40 H40D 110.0 . .
H40C C40 H40D 108.4 . .
O3 C41 H41C 110.0 . .
O3 C41 H41D 110.0 . .
O3 C41 C42 108.4(3) . .
H41C C41 H41D 108.4 . .
C42 C41 H41C 110.0 . .
C42 C41 H41D 110.0 . .
N7 C42 C41 113.9(3) . .
N7 C42 H42C 108.8 . .
N7 C42 H42D 108.8 . .
C41 C42 H42C 108.8 . .
C41 C42 H42D 108.8 . .
H42C C42 H42D 107.7 . .
N6 C43 H43C 109.0 . .
N6 C43 H43D 109.0 . .
N6 C43 C44 112.9(3) . .
H43C C43 H43D 107.8 . .
C44 C43 H43C 109.0 . .
C44 C43 H43D 109.0 . .
O4 C44 C43 108.8(3) . .
O4 C44 H44C 109.9 . .
O4 C44 H44D 109.9 . .
C43 C44 H44C 109.9 . .
C43 C44 H44D 109.9 . .
H44C C44 H44D 108.3 . .
O4 C45 H45C 109.4 . .
O4 C45 H45D 109.4 . .
O4 C45 C46 111.1(3) . .
H45C C45 H45D 108.0 . .
C46 C45 H45C 109.4 . .
C46 C45 H45D 109.4 . .
O5 C46 C45 111.4(3) . .
O5 C46 H46C 109.4 . .
O5 C46 H46D 109.4 . .
C45 C46 H46C 109.4 . .
C45 C46 H46D 109.4 . .
H46C C46 H46D 108.0 . .
O5 C47 H47C 110.7 . .
O5 C47 H47D 110.7 . .
O5 C47 C48 105.4(3) . .
H47C C47 H47D 108.8 . .
C48 C47 H47C 110.7 . .
C48 C47 H47D 110.7 . .
N7 C48 C47 112.8(3) . .
N7 C48 H48C 109.0 . .
N7 C48 H48D 109.0 . .
C47 C48 H48C 109.0 . .
C47 C48 H48D 109.0 . .
H48C C48 H48D 107.8 . .
N6 C49 H49C 108.6 . .
N6 C49 H49D 108.6 . .
N6 C49 C50 114.6(3) . .
H49C C49 H49D 107.6 . .
C50 C49 H49C 108.6 . .
C50 C49 H49D 108.6 . .
O6 C50 C49 109.2(3) . .
O6 C50 H50C 109.8 . .
O6 C50 H50D 109.8 . .
C49 C50 H50C 109.8 . .
C49 C50 H50D 109.8 . .
H50C C50 H50D 108.3 . .
O6 C51 H51C 109.9 . .
O6 C51 H51D 109.9 . .
O6 C51 C52 108.7(3) . .
H51C C51 H51D 108.3 . .
C52 C51 H51C 109.9 . .
C52 C51 H51D 109.9 . .
O7 C52 C51 109.6(3) . .
O7 C52 H52C 109.7 . .
O7 C52 H52D 109.7 . .
C51 C52 H52C 109.7 . .
C51 C52 H52D 109.7 . .
H52C C52 H52D 108.2 . .
O7 C53 H53C 109.8 . .
O7 C53 H53D 109.8 . .
O7 C53 C54 109.4(3) . .
H53C C53 H53D 108.2 . .
C54 C53 H53C 109.8 . .
C54 C53 H53D 109.8 . .
N7 C54 C53 114.9(3) . .
N7 C54 H54C 108.5 . .
N7 C54 H54D 108.5 . .
C53 C54 H54C 108.5 . .
C53 C54 H54D 108.5 . .
H54C C54 H54D 107.5 . .
N1A Fe1A N2A 88.73(10) . .
N3A Fe1A N1A 168.08(11) . .
N3A Fe1A N2A 89.27(9) . .
N3A Fe1A N4A 90.36(9) . .
N4A Fe1A N1A 89.39(10) . .
N4A Fe1A N2A 169.09(10) . .
N5A Fe1A N1A 97.41(11) . .
N5A Fe1A N2A 97.97(11) . .
N5A Fe1A N3A 94.50(10) . .
N5A Fe1A N4A 92.92(11) . .
O2A K1A O1A 73.90(7) . .
O2A K1A O4A 90.72(8) . .
O2A K1A O5A 114.55(8) . .
O2A K1A O6A 104.84(8) . .
O2A K1A O7A 146.18(8) . .
O2A K1A N6A 60.46(9) . .
O2A K1A N7A 122.30(9) . .
O3A K1A O1A 67.52(7) . .
O3A K1A O2A 62.13(9) . .
O3A K1A O4A 124.76(7) . .
O3A K1A O5A 88.44(8) . .
O3A K1A O6A 135.99(8) . .
O3A K1A O7A 105.09(8) . .
O3A K1A N6A 122.51(9) . .
O3A K1A N7A 60.67(8) . .
O4A K1A O1A 153.11(7) . .
O4A K1A O5A 58.79(8) . .
O4A K1A N6A 59.26(8) . .
O4A K1A N7A 115.76(8) . .
O5A K1A O1A 147.74(7) . .
O5A K1A N6A 117.70(9) . .
O5A K1A N7A 57.51(8) . .
O6A K1A O1A 68.47(7) . .
O6A K1A O4A 95.40(7) . .
O6A K1A O5A 131.74(7) . .
O6A K1A O7A 61.01(7) . .
O6A K1A N6A 60.25(8) . .
O6A K1A N7A 120.90(8) . .
O7A K1A O1A 72.31(6) . .
O7A K1A O4A 119.71(7) . .
O7A K1A O5A 95.07(8) . .
O7A K1A N6A 120.63(8) . .
O7A K1A N7A 59.97(8) . .
N6A K1A O1A 93.85(8) . .
N6A K1A N7A 174.90(9) . .
N7A K1A O1A 91.13(7) . .
N5A O1A K1A 98.36(18) . .
C38A O2A K1A 111.7(2) . .
C38A O2A C39A 112.2(3) . .
C39A O2A K1A 110.2(2) . .
C40A O3A K1A 114.6(2) . .
C40A O3A C41A 113.3(3) . .
C41A O3A K1A 121.0(2) . .
C44A O4A K1A 114.4(2) . .
C45A O4A K1A 110.3(2) . .
C45A O4A C44A 110.2(3) . .
C46A O5A K1A 114.8(2) . .
C46A O5A C47A 112.3(3) . .
C47A O5A K1A 116.9(2) . .
C50A O6A K1A 118.9(2) . .
C51A O6A K1A 114.66(19) . .
C51A O6A C50A 113.2(3) . .
C52A O7A K1A 111.26(18) . .
C53A O7A K1A 114.23(19) . .
C53A O7A C52A 111.5(3) . .
C1A N1A Fe1A 126.4(2) . .
C1A N1A C4A 105.4(3) . .
C4A N1A Fe1A 128.2(2) . .
C6A N2A Fe1A 128.2(2) . .
C9A N2A Fe1A 126.87(18) . .
C9A N2A C6A 104.7(2) . .
C11A N3A Fe1A 127.17(18) . .
C14A N3A Fe1A 127.22(18) . .
C14A N3A C11A 105.4(2) . .
C16A N4A Fe1A 127.49(19) . .
C19A N4A Fe1A 127.5(2) . .
C19A N4A C16A 104.5(2) . .
O1A N5A Fe1A 126.8(2) . .
C37A N6A K1A 107.6(3) . .
C43A N6A K1A 110.1(2) . .
C43A N6A C37A 112.0(4) . .
C43A N6A C49A 110.3(4) . .
C49A N6A K1A 107.7(2) . .
C49A N6A C37A 109.2(4) . .
C42A N7A K1A 103.6(2) . .
C42A N7A C48A 110.8(3) . .
C48A N7A K1A 113.2(3) . .
C54A N7A K1A 108.7(2) . .
C54A N7A C42A 110.9(3) . .
C54A N7A C48A 109.5(3) . .
N1A C1A C2A 110.0(3) . .
C20A C1A N1A 125.1(3) . .
C20A C1A C2A 124.9(3) . .
C1A C2A C21B 116.4(5) . .
C3A C2A C1A 107.0(3) . .
C3A C2A C21A 122.7(4) . .
C3A C2A C21B 135.2(4) . .
C21A C2A C1A 129.3(4) . .
C21A C2A C21B 23.0(3) . .
C2A C3A C4A 106.8(3) . .
C2A C3A C23A 128.3(4) . .
C4A C3A C23A 124.9(4) . .
N1A C4A C3A 110.8(3) . .
C5A C4A N1A 124.9(3) . .
C5A C4A C3A 124.3(3) . .
C4A C5A H5A 117.3 . .
C4A C5A C6A 125.4(3) . .
C6A C5A H5A 117.3 . .
N2A C6A C5A 124.5(3) . .
N2A C6A C7A 111.0(3) . .
C5A C6A C7A 124.5(3) . .
C6A C7A C25A 125.1(3) . .
C8A C7A C6A 106.9(3) . .
C8A C7A C25A 128.0(3) . .
C7A C8A C9A 106.1(3) . .
C7A C8A C27A 127.3(3) . .
C9A C8A C27A 126.6(3) . .
N2A C9A C8A 111.3(2) . .
N2A C9A C10A 123.6(3) . .
C10A C9A C8A 125.0(3) . .
C9A C10A H10A 117.3 . .
C11A C10A C9A 125.4(3) . .
C11A C10A H10A 117.3 . .
N3A C11A C12A 110.4(2) . .
C10A C11A N3A 125.1(2) . .
C10A C11A C12A 124.5(3) . .
C11A C12A C29A 124.7(3) . .
C13A C12A C11A 106.9(2) . .
C13A C12A C29A 128.4(3) . .
C12A C13A C14A 106.8(2) . .
C12A C13A C31A 129.0(3) . .
C14A C13A C31A 124.2(3) . .
N3A C14A C13A 110.6(2) . .
C15A C14A N3A 125.2(2) . .
C15A C14A C13A 124.1(2) . .
C14A C15A H15A 117.2 . .
C14A C15A C16A 125.5(3) . .
C16A C15A H15A 117.2 . .
N4A C16A C15A 124.0(3) . .
N4A C16A C17A 111.4(3) . .
C15A C16A C17A 124.6(3) . .
C16A C17A C33A 125.7(3) . .
C18A C17A C16A 106.0(3) . .
C18A C17A C33A 128.3(3) . .
C17A C18A C19A 107.0(3) . .
C17A C18A C35A 128.0(3) . .
C19A C18A C35A 125.0(3) . .
N4A C19A C18A 111.0(3) . .
N4A C19A C20A 123.8(3) . .
C20A C19A C18A 125.0(3) . .
C1A C20A C19A 125.5(3) . .
C1A C20A H20A 117.2 . .
C19A C20A H20A 117.2 . .
C2A C21A H21B 110.9 . .
C2A C21A H21A 110.9 . .
C2A C21A C22A 104.5(5) . .
H21B C21A H21A 108.9 . .
C22A C21A H21B 110.9 . .
C22A C21A H21A 110.9 . .
C2A C21B H21C 110.2 . .
C2A C21B H21D 110.2 . .
H21C C21B H21D 108.5 . .
C22B C21B C2A 107.7(7) . .
C22B C21B H21C 110.2 . .
C22B C21B H21D 110.2 . .
C21B C22B H22D 109.5 . .
C21B C22B H22E 109.5 . .
C21B C22B H22F 109.5 . .
H22D C22B H22E 109.5 . .
H22D C22B H22F 109.5 . .
H22E C22B H22F 109.5 . .
C3A C23A H23A 109.0 . .
C3A C23A H23B 109.0 . .
C3A C23A C24A 113.0(4) . .
H23A C23A H23B 107.8 . .
C24A C23A H23A 109.0 . .
C24A C23A H23B 109.0 . .
C23A C24A H24A 109.5 . .
C23A C24A H24B 109.5 . .
C23A C24A H24C 109.5 . .
H24A C24A H24B 109.5 . .
H24A C24A H24C 109.5 . .
H24B C24A H24C 109.5 . .
C7A C25A H25A 108.8 . .
C7A C25A H25B 108.8 . .
C7A C25A C26A 113.7(3) . .
H25A C25A H25B 107.7 . .
C26A C25A H25A 108.8 . .
C26A C25A H25B 108.8 . .
C25A C26A H26A 109.5 . .
C25A C26A H26B 109.5 . .
C25A C26A H26C 109.5 . .
H26A C26A H26B 109.5 . .
H26A C26A H26C 109.5 . .
H26B C26A H26C 109.5 . .
C8A C27A H27A 108.6 . .
C8A C27A H27B 108.6 . .
C8A C27A C28A 114.6(3) . .
H27A C27A H27B 107.6 . .
C28A C27A H27A 108.6 . .
C28A C27A H27B 108.6 . .
C27A C28A H28A 109.5 . .
C27A C28A H28B 109.5 . .
C27A C28A H28C 109.5 . .
H28A C28A H28B 109.5 . .
H28A C28A H28C 109.5 . .
H28B C28A H28C 109.5 . .
C12A C29A H29A 110.1 . .
C12A C29A H29B 110.1 . .
C12A C29A H29C 109.0 . .
C12A C29A H29D 109.0 . .
C12A C29A C30A 108.1(3) . .
C12A C29A C30B 112.8(4) . .
H29A C29A H29B 108.4 . .
H29A C29A H29C 137.3 . .
H29A C29A H29D 42.2 . .
H29B C29A H29C 72.9 . .
H29B C29A H29D 138.0 . .
H29C C29A H29D 107.8 . .
C30A C29A H29A 110.1 . .
C30A C29A H29B 110.1 . .
C30A C29A H29C 39.8 . .
C30A C29A H29D 70.8 . .
C30A C29A C30B 136.0(4) . .
C30B C29A H29A 70.3 . .
C30B C29A H29B 40.1 . .
C30B C29A H29C 109.0 . .
C30B C29A H29D 109.0 . .
C29A C30A H30A 109.5 . .
C29A C30A H30B 109.5 . .
C29A C30A H30C 109.5 . .
C29A C30B H30D 109.5 . .
C29A C30B H30E 109.5 . .
C29A C30B H30F 109.5 . .
H30D C30B H30E 109.5 . .
H30D C30B H30F 109.5 . .
H30E C30B H30F 109.5 . .
C13A C31A H31A 108.9 . .
C13A C31A H31B 108.9 . .
C13A C31A C32A 113.5(3) . .
H31A C31A H31B 107.7 . .
C32A C31A H31A 108.9 . .
C32A C31A H31B 108.9 . .
C31A C32A H32A 109.5 . .
C31A C32A H32B 109.5 . .
C31A C32A H32C 109.5 . .
H32A C32A H32B 109.5 . .
H32A C32A H32C 109.5 . .
H32B C32A H32C 109.5 . .
C17A C33A H33A 108.7 . .
C17A C33A H33B 108.7 . .
C17A C33A C34A 114.3(3) . .
H33A C33A H33B 107.6 . .
C34A C33A H33A 108.7 . .
C34A C33A H33B 108.7 . .
C33A C34A H34A 109.5 . .
C33A C34A H34B 109.5 . .
C33A C34A H34C 109.5 . .
H34A C34A H34B 109.5 . .
H34A C34A H34C 109.5 . .
H34B C34A H34C 109.5 . .
C18A C35A H35A 108.8 . .
C18A C35A H35B 108.8 . .
H35A C35A H35B 107.7 . .
C36A C35A C18A 113.6(4) . .
C36A C35A H35A 108.8 . .
C36A C35A H35B 108.8 . .
C35A C36A H36A 109.5 . .
C35A C36A H36B 109.5 . .
C35A C36A H36C 109.5 . .
H36A C36A H36B 109.5 . .
H36A C36A H36C 109.5 . .
H36B C36A H36C 109.5 . .
N6A C37A H37A 108.9 . .
N6A C37A H37B 108.9 . .
N6A C37A C38A 113.4(3) . .
H37A C37A H37B 107.7 . .
C38A C37A H37A 108.9 . .
C38A C37A H37B 108.9 . .
O2A C38A C37A 109.0(4) . .
O2A C38A H38A 109.9 . .
O2A C38A H38B 109.9 . .
C37A C38A H38A 109.9 . .
C37A C38A H38B 109.9 . .
H38A C38A H38B 108.3 . .
O2A C39A H39A 109.7 . .
O2A C39A H39B 109.7 . .
O2A C39A C40A 109.9(3) . .
H39A C39A H39B 108.2 . .
C40A C39A H39A 109.7 . .
C40A C39A H39B 109.7 . .
O3A C40A C39A 108.2(3) . .
O3A C40A H40A 110.1 . .
O3A C40A H40B 110.1 . .
C39A C40A H40A 110.1 . .
C39A C40A H40B 110.1 . .
H40A C40A H40B 108.4 . .
O3A C41A H41A 109.8 . .
O3A C41A H41B 109.8 . .
O3A C41A C42A 109.3(3) . .
H41A C41A H41B 108.3 . .
C42A C41A H41A 109.8 . .
C42A C41A H41B 109.8 . .
N7A C42A C41A 113.8(3) . .
N7A C42A H42A 108.8 . .
N7A C42A H42B 108.8 . .
C41A C42A H42A 108.8 . .
C41A C42A H42B 108.8 . .
H42A C42A H42B 107.7 . .
N6A C43A H43A 109.1 . .
N6A C43A H43B 109.1 . .
N6A C43A C44A 112.6(4) . .
H43A C43A H43B 107.8 . .
C44A C43A H43A 109.1 . .
C44A C43A H43B 109.1 . .
O4A C44A C43A 108.4(4) . .
O4A C44A H44A 110.0 . .
O4A C44A H44B 110.0 . .
C43A C44A H44A 110.0 . .
C43A C44A H44B 110.0 . .
H44A C44A H44B 108.4 . .
O4A C45A H45A 109.9 . .
O4A C45A H45B 109.9 . .
O4A C45A C46A 108.8(4) . .
H45A C45A H45B 108.3 . .
C46A C45A H45A 109.9 . .
C46A C45A H45B 109.9 . .
O5A C46A C45A 109.0(4) . .
O5A C46A H46A 109.9 . .
O5A C46A H46B 109.9 . .
C45A C46A H46A 109.9 . .
C45A C46A H46B 109.9 . .
H46A C46A H46B 108.3 . .
O5A C47A H47A 109.9 . .
O5A C47A H47B 109.9 . .
O5A C47A C48A 109.0(3) . .
H47A C47A H47B 108.3 . .
C48A C47A H47A 109.9 . .
C48A C47A H47B 109.9 . .
N7A C48A C47A 112.4(3) . .
N7A C48A H48A 109.1 . .
N7A C48A H48B 109.1 . .
C47A C48A H48A 109.1 . .
C47A C48A H48B 109.1 . .
H48A C48A H48B 107.8 . .
N6A C49A H49A 108.7 . .
N6A C49A H49B 108.7 . .
N6A C49A C50A 114.1(3) . .
H49A C49A H49B 107.6 . .
C50A C49A H49A 108.7 . .
C50A C49A H49B 108.7 . .
O6A C50A C49A 109.9(3) . .
O6A C50A H50A 109.7 . .
O6A C50A H50B 109.7 . .
C49A C50A H50A 109.7 . .
C49A C50A H50B 109.7 . .
H50A C50A H50B 108.2 . .
O6A C51A H51A 109.8 . .
O6A C51A H51B 109.8 . .
O6A C51A C52A 109.4(3) . .
H51A C51A H51B 108.2 . .
C52A C51A H51A 109.8 . .
C52A C51A H51B 109.8 . .
O7A C52A C51A 108.9(3) . .
O7A C52A H52A 109.9 . .
O7A C52A H52B 109.9 . .
C51A C52A H52A 109.9 . .
C51A C52A H52B 109.9 . .
H52A C52A H52B 108.3 . .
O7A C53A H53A 109.9 . .
O7A C53A H53B 109.9 . .
O7A C53A C54A 109.1(3) . .
H53A C53A H53B 108.3 . .
C54A C53A H53A 109.9 . .
C54A C53A H53B 109.9 . .
N7A C54A C53A 114.2(3) . .
N7A C54A H54A 108.7 . .
N7A C54A H54B 108.7 . .
C53A C54A H54A 108.7 . .
C53A C54A H54B 108.7 . .
H54A C54A H54B 107.6 . .
C2S C1S H1S 119.1 . .
C2S C1S C3S 121.7(3) . 2_675
C3S C1S H1S 119.1 2_675 .
C1S C2S C3S 118.9(4) . .
C1S C2S C7S 123.0(3) . .
C7S C2S C3S 118.2(3) . .
C1S C3S C2S 119.4(3) 2_675 .
C1S C3S C4S 122.3(3) 2_675 .
C4S C3S C2S 118.3(4) . .
C3S C4S H4S 119.4 . .
C5S C4S C3S 121.2(4) . .
C5S C4S H4S 119.4 . .
C4S C5S H5S 119.4 . .
C4S C5S C6S 121.3(4) . .
C6S C5S H5S 119.4 . .
C5S C6S H6S 119.7 . .
C7S C6S C5S 120.5(4) . .
C7S C6S H6S 119.7 . .
C2S C7S H7S 119.7 . .
C6S C7S C2S 120.6(4) . .
C6S C7S H7S 119.7 . .
C2Q C1Q H1Q 116.6 . .
C2Q C1Q C14Q 126.7(9) . .
C14Q C1Q H1Q 116.6 . .
C1Q C2Q C3Q 125.9(9) . .
C1Q C2Q C7Q 120.3(8) . .
C3Q C2Q C7Q 113.8(7) . .
C2Q C3Q H3Q 118.3 . .
C4Q C3Q C2Q 123.5(9) . .
C4Q C3Q H3Q 118.3 . .
C3Q C4Q H4Q 120.4 . .
C3Q C4Q C5Q 119.3(10) . .
C5Q C4Q H4Q 120.4 . .
C4Q C5Q H5Q 119.5 . .
C6Q C5Q C4Q 121.0(9) . .
C6Q C5Q H5Q 119.5 . .
C5Q C6Q H6Q 118.8 . .
C7Q C6Q C5Q 122.4(9) . .
C7Q C6Q H6Q 118.8 . .
C6Q C7Q C2Q 119.8(8) . .
C6Q C7Q C8Q 126.4(8) . .
C8Q C7Q C2Q 113.7(6) . .
C7Q C8Q H8Q 118.0 . .
C9Q C8Q C7Q 124.1(8) . .
C9Q C8Q H8Q 118.0 . .
C8Q C9Q C10Q 123.6(8) . .
C8Q C9Q C14Q 122.2(10) . .
C10Q C9Q C14Q 114.3(8) . .
C9Q C10Q H10Q 119.5 . .
C11Q C10Q C9Q 121.1(9) . .
C11Q C10Q H10Q 119.5 . .
C10Q C11Q H11Q 118.6 . .
C10Q C11Q C12Q 122.7(11) . .
C12Q C11Q H11Q 118.6 . .
C11Q C12Q H12Q 121.6 . .
C13Q C12Q C11Q 116.8(10) . .
C13Q C12Q H12Q 121.6 . .
C12Q C13Q H13Q 117.7 . .
C14Q C13Q C12Q 124.6(11) . .
C14Q C13Q H13Q 117.7 . .
C1Q C14Q C9Q 113.1(9) . .
C13Q C14Q C1Q 126.6(9) . .
C13Q C14Q C9Q 120.4(9) . .

loop_
_geom_bond_atom_site_label_1
_geom_bond_atom_site_label_2
_geom_bond_distance
_geom_bond_site_symmetry_2
Fe1 N1 2.001(3) .
Fe1 N2 2.010(3) .
Fe1 N3 1.974(3) .
Fe1 N4 1.987(3) .
Fe1 N5 1.812(3) .
K1 O1 3.175(3) .
K1 O2 2.772(2) .
K1 O3 2.714(2) .
K1 O4 2.975(3) .
K1 O5 2.895(3) .
K1 O6 2.755(2) .
K1 O7 2.834(2) .
K1 N6 3.025(3) .
K1 N7 3.043(3) .
O1 N5 1.187(3) .
O2 C38 1.419(4) .
O2 C39 1.429(5) .
O3 C40 1.420(5) .
O3 C41 1.416(4) .
O4 C44 1.417(4) .
O4 C45 1.414(4) .
O5 C46 1.363(5) .
O5 C47 1.440(5) .
O6 C50 1.426(4) .
O6 C51 1.414(4) .
O7 C52 1.426(4) .
O7 C53 1.421(4) .
N1 C1 1.376(4) .
N1 C4 1.389(4) .
N2 C6 1.382(4) .
N2 C9 1.377(4) .
N3 C11 1.375(4) .
N3 C14 1.384(4) .
N4 C16 1.380(4) .
N4 C19 1.377(4) .
N6 C37 1.469(5) .
N6 C43 1.466(5) .
N6 C49 1.460(4) .
N7 C42 1.469(4) .
N7 C48 1.466(5) .
N7 C54 1.475(5) .
C1 C2 1.459(5) .
C1 C20 1.374(5) .
C2 C3 1.352(6) .
C2 C21 1.505(5) .
C3 C4 1.454(5) .
C3 C23 1.517(5) .
C4 C5 1.371(5) .
C5 H5 0.9500 .
C5 C6 1.384(5) .
C6 C7 1.450(5) .
C7 C8 1.359(5) .
C7 C25 1.512(5) .
C8 C9 1.442(4) .
C8 C27 1.503(5) .
C9 C10 1.380(4) .
C10 H10 0.9500 .
C10 C11 1.381(4) .
C11 C12 1.451(4) .
C12 C13 1.354(5) .
C12 C29 1.500(4) .
C13 C14 1.446(4) .
C13 C31 1.499(4) .
C14 C15 1.378(4) .
C15 H15 0.9500 .
C15 C16 1.389(4) .
C16 C17 1.436(4) .
C17 C18 1.360(5) .
C17 C33 1.506(5) .
C18 C19 1.437(5) .
C18 C35 1.503(5) .
C19 C20 1.392(5) .
C20 H20 0.9500 .
C21 H21E 0.9900 .
C21 H21F 0.9900 .
C21 C22 1.481(6) .
C22 H22G 0.9800 .
C22 H22H 0.9800 .
C22 H22I 0.9800 .
C23 H23C 0.9900 .
C23 H23D 0.9900 .
C23 C24 1.513(7) .
C24 H24D 0.9800 .
C24 H24E 0.9800 .
C24 H24F 0.9800 .
C25 H25C 0.9900 .
C25 H25D 0.9900 .
C25 C26 1.506(5) .
C26 H26D 0.9800 .
C26 H26E 0.9800 .
C26 H26F 0.9800 .
C27 H27C 0.9900 .
C27 H27D 0.9900 .
C27 C28 1.521(6) .
C28 H28D 0.9800 .
C28 H28E 0.9800 .
C28 H28F 0.9800 .
C29 H29E 0.9900 .
C29 H29F 0.9900 .
C29 C30 1.528(5) .
C30 H30G 0.9800 .
C30 H30H 0.9800 .
C30 H30I 0.9800 .
C31 H31C 0.9900 .
C31 H31D 0.9900 .
C31 C32 1.529(5) .
C32 H32D 0.9800 .
C32 H32E 0.9800 .
C32 H32F 0.9800 .
C33 H33C 0.9900 .
C33 H33D 0.9900 .
C33 C34 1.525(5) .
C34 H34D 0.9800 .
C34 H34E 0.9800 .
C34 H34F 0.9800 .
C35 H35C 0.9900 .
C35 H35D 0.9900 .
C35 C36 1.534(5) .
C36 H36D 0.9800 .
C36 H36E 0.9800 .
C36 H36F 0.9800 .
C37 H37C 0.9900 .
C37 H37D 0.9900 .
C37 C38 1.498(6) .
C38 H38C 0.9900 .
C38 H38D 0.9900 .
C39 H39C 0.9900 .
C39 H39D 0.9900 .
C39 C40 1.497(6) .
C40 H40C 0.9900 .
C40 H40D 0.9900 .
C41 H41C 0.9900 .
C41 H41D 0.9900 .
C41 C42 1.506(6) .
C42 H42C 0.9900 .
C42 H42D 0.9900 .
C43 H43C 0.9900 .
C43 H43D 0.9900 .
C43 C44 1.506(5) .
C44 H44C 0.9900 .
C44 H44D 0.9900 .
C45 H45C 0.9900 .
C45 H45D 0.9900 .
C45 C46 1.458(5) .
C46 H46C 0.9900 .
C46 H46D 0.9900 .
C47 H47C 0.9900 .
C47 H47D 0.9900 .
C47 C48 1.494(5) .
C48 H48C 0.9900 .
C48 H48D 0.9900 .
C49 H49C 0.9900 .
C49 H49D 0.9900 .
C49 C50 1.494(6) .
C50 H50C 0.9900 .
C50 H50D 0.9900 .
C51 H51C 0.9900 .
C51 H51D 0.9900 .
C51 C52 1.490(6) .
C52 H52C 0.9900 .
C52 H52D 0.9900 .
C53 H53C 0.9900 .
C53 H53D 0.9900 .
C53 C54 1.499(6) .
C54 H54C 0.9900 .
C54 H54D 0.9900 .
Fe1A N1A 2.005(2) .
Fe1A N2A 2.017(2) .
Fe1A N3A 1.968(2) .
Fe1A N4A 1.981(3) .
Fe1A N5A 1.816(3) .
K1A O1A 3.278(3) .
K1A O2A 2.780(2) .
K1A O3A 2.718(2) .
K1A O4A 2.911(3) .
K1A O5A 2.922(2) .
K1A O6A 2.794(2) .
K1A O7A 2.828(2) .
K1A N6A 3.055(3) .
K1A N7A 3.073(3) .
O1A N5A 1.203(3) .
O2A C38A 1.395(5) .
O2A C39A 1.446(5) .
O3A C40A 1.412(4) .
O3A C41A 1.416(5) .
O4A C44A 1.436(5) .
O4A C45A 1.423(4) .
O5A C46A 1.410(5) .
O5A C47A 1.415(5) .
O6A C50A 1.428(4) .
O6A C51A 1.407(4) .
O7A C52A 1.428(4) .
O7A C53A 1.420(4) .
N1A C1A 1.379(4) .
N1A C4A 1.380(4) .
N2A C6A 1.377(3) .
N2A C9A 1.377(4) .
N3A C11A 1.381(4) .
N3A C14A 1.381(3) .
N4A C16A 1.379(4) .
N4A C19A 1.378(4) .
N6A C37A 1.486(6) .
N6A C43A 1.456(5) .
N6A C49A 1.468(5) .
N7A C42A 1.464(5) .
N7A C48A 1.469(5) .
N7A C54A 1.463(5) .
C1A C2A 1.459(4) .
C1A C20A 1.370(5) .
C2A C3A 1.350(6) .
C2A C21A 1.437(7) .
C2A C21B 1.688(10) .
C3A C4A 1.445(4) .
C3A C23A 1.505(5) .
C4A C5A 1.378(5) .
C5A H5A 0.9500 .
C5A C6A 1.385(4) .
C6A C7A 1.441(5) .
C7A C8A 1.362(4) .
C7A C25A 1.506(4) .
C8A C9A 1.445(4) .
C8A C27A 1.499(5) .
C9A C10A 1.388(4) .
C10A H10A 0.9500 .
C10A C11A 1.377(4) .
C11A C12A 1.454(3) .
C12A C13A 1.356(4) .
C12A C29A 1.502(4) .
C13A C14A 1.451(4) .
C13A C31A 1.503(4) .
C14A C15A 1.368(4) .
C15A H15A 0.9500 .
C15A C16A 1.384(4) .
C16A C17A 1.443(4) .
C17A C18A 1.361(4) .
C17A C33A 1.500(4) .
C18A C19A 1.438(5) .
C18A C35A 1.508(5) .
C19A C20A 1.389(4) .
C20A H20A 0.9500 .
C21A H21B 0.9900 .
C21A H21A 0.9900 .
C21A C22A 1.515(10) .
C22A H22A 0.9800 .
C22A H22B 0.9800 .
C22A H22C 0.9800 .
C21B H21C 0.9900 .
C21B H21D 0.9900 .
C21B C22B 1.522(13) .
C22B H22D 0.9800 .
C22B H22E 0.9800 .
C22B H22F 0.9800 .
C23A H23A 0.9900 .
C23A H23B 0.9900 .
C23A C24A 1.515(8) .
C24A H24A 0.9800 .
C24A H24B 0.9800 .
C24A H24C 0.9800 .
C25A H25A 0.9900 .
C25A H25B 0.9900 .
C25A C26A 1.527(5) .
C26A H26A 0.9800 .
C26A H26B 0.9800 .
C26A H26C 0.9800 .
C27A H27A 0.9900 .
C27A H27B 0.9900 .
C27A C28A 1.525(6) .
C28A H28A 0.9800 .
C28A H28B 0.9800 .
C28A H28C 0.9800 .
C29A H29A 0.9900 .
C29A H29B 0.9900 .
C29A H29C 0.9900 .
C29A H29D 0.9900 .
C29A C30A 1.556(7) .
C29A C30B 1.641(9) .
C30A H30A 0.9800 .
C30A H30B 0.9800 .
C30A H30C 0.9800 .
C30B H30D 0.9800 .
C30B H30E 0.9800 .
C30B H30F 0.9800 .
C31A H31A 0.9900 .
C31A H31B 0.9900 .
C31A C32A 1.527(5) .
C32A H32A 0.9800 .
C32A H32B 0.9800 .
C32A H32C 0.9800 .
C33A H33A 0.9900 .
C33A H33B 0.9900 .
C33A C34A 1.515(6) .
C34A H34A 0.9800 .
C34A H34B 0.9800 .
C34A H34C 0.9800 .
C35A H35A 0.9900 .
C35A H35B 0.9900 .
C35A C36A 1.489(7) .
C36A H36A 0.9800 .
C36A H36B 0.9800 .
C36A H36C 0.9800 .
C37A H37A 0.9900 .
C37A H37B 0.9900 .
C37A C38A 1.498(7) .
C38A H38A 0.9900 .
C38A H38B 0.9900 .
C39A H39A 0.9900 .
C39A H39B 0.9900 .
C39A C40A 1.466(6) .
C40A H40A 0.9900 .
C40A H40B 0.9900 .
C41A H41A 0.9900 .
C41A H41B 0.9900 .
C41A C42A 1.484(6) .
C42A H42A 0.9900 .
C42A H42B 0.9900 .
C43A H43A 0.9900 .
C43A H43B 0.9900 .
C43A C44A 1.504(6) .
C44A H44A 0.9900 .
C44A H44B 0.9900 .
C45A H45A 0.9900 .
C45A H45B 0.9900 .
C45A C46A 1.485(7) .
C46A H46A 0.9900 .
C46A H46B 0.9900 .
C47A H47A 0.9900 .
C47A H47B 0.9900 .
C47A C48A 1.499(6) .
C48A H48A 0.9900 .
C48A H48B 0.9900 .
C49A H49A 0.9900 .
C49A H49B 0.9900 .
C49A C50A 1.492(6) .
C50A H50A 0.9900 .
C50A H50B 0.9900 .
C51A H51A 0.9900 .
C51A H51B 0.9900 .
C51A C52A 1.498(5) .
C52A H52A 0.9900 .
C52A H52B 0.9900 .
C53A H53A 0.9900 .
C53A H53B 0.9900 .
C53A C54A 1.505(5) .
C54A H54A 0.9900 .
C54A H54B 0.9900 .
C1S H1S 0.9500 .
C1S C2S 1.376(5) .
C1S C3S 1.397(6) 2_675
C2S C3S 1.444(5) .
C2S C7S 1.435(6) .
C3S C1S 1.397(6) 2_675
C3S C4S 1.415(5) .
C4S H4S 0.9500 .
C4S C5S 1.347(6) .
C5S H5S 0.9500 .
C5S C6S 1.403(6) .
C6S H6S 0.9500 .
C6S C7S 1.357(6) .
C7S H7S 0.9500 .
C1Q H1Q 0.9500 .
C1Q C2Q 1.288(10) .
C1Q C14Q 1.406(12) .
C2Q C3Q 1.432(10) .
C2Q C7Q 1.507(10) .
C3Q H3Q 0.9500 .
C3Q C4Q 1.327(11) .
C4Q H4Q 0.9500 .
C4Q C5Q 1.390(11) .
C5Q H5Q 0.9500 .
C5Q C6Q 1.367(11) .
C6Q H6Q 0.9500 .
C6Q C7Q 1.311(10) .
C7Q C8Q 1.434(11) .
C8Q H8Q 0.9500 .
C8Q C9Q 1.295(10) .
C9Q C10Q 1.455(11) .
C9Q C14Q 1.493(9) .
C10Q H10Q 0.9500 .
C10Q C11Q 1.342(12) .
C11Q H11Q 0.9500 .
C11Q C12Q 1.414(12) .
C12Q H12Q 0.9500 .
C12Q C13Q 1.380(12) .
C13Q H13Q 0.9500 .
C13Q C14Q 1.316(11) .

loop_
_geom_torsion_atom_site_label_1
_geom_torsion_atom_site_label_2
_geom_torsion_atom_site_label_3
_geom_torsion_atom_site_label_4
_geom_torsion
_geom_torsion_site_symmetry_1
_geom_torsion_site_symmetry_4
Fe1 N1 C1 C2 178.7(2) . .
Fe1 N1 C1 C20 -2.9(5) . .
Fe1 N1 C4 C3 -179.3(2) . .
Fe1 N1 C4 C5 1.2(5) . .
Fe1 N2 C6 C5 -3.7(5) . .
Fe1 N2 C6 C7 175.7(2) . .
Fe1 N2 C9 C8 -175.8(2) . .
Fe1 N2 C9 C10 8.3(5) . .
Fe1 N3 C11 C10 -6.2(5) . .
Fe1 N3 C11 C12 177.9(2) . .
Fe1 N3 C14 C13 -178.9(2) . .
Fe1 N3 C14 C15 -2.9(5) . .
Fe1 N4 C16 C15 -8.8(4) . .
Fe1 N4 C16 C17 170.5(2) . .
Fe1 N4 C19 C18 -170.6(2) . .
Fe1 N4 C19 C20 13.4(4) . .
K1 O1 N5 Fe1 169.7(2) . .
K1 O2 C38 C37 -63.1(4) . .
K1 O2 C39 C40 53.2(4) . .
K1 O3 C40 C39 47.9(4) . .
K1 O3 C41 C42 -45.8(4) . .
K1 O4 C44 C43 -44.8(4) . .
K1 O4 C45 C46 64.6(3) . .
K1 O5 C46 C45 23.9(5) . .
K1 O5 C47 C48 -57.4(4) . .
K1 O6 C50 C49 -42.0(3) . .
K1 O6 C51 C52 41.3(3) . .
K1 O7 C52 C51 55.3(3) . .
K1 O7 C53 C54 -63.2(3) . .
K1 N6 C37 C38 -34.5(4) . .
K1 N6 C43 C44 -49.4(4) . .
K1 N6 C49 C50 -49.9(3) . .
K1 N7 C42 C41 -50.5(4) . .
K1 N7 C48 C47 -39.3(4) . .
K1 N7 C54 C53 -35.4(4) . .
O1 K1 O2 C38 -71.0(2) . .
O1 K1 O2 C39 54.1(2) . .
O1 K1 O3 C40 -95.6(3) . .
O1 K1 O3 C41 126.4(3) . .
O1 K1 O4 C44 8.8(3) . .
O1 K1 O4 C45 134.4(2) . .
O1 K1 O5 C46 -161.4(3) . .
O1 K1 O5 C47 47.8(4) . .
O1 K1 O6 C50 116.9(2) . .
O1 K1 O6 C51 -97.7(2) . .
O1 K1 O7 C52 48.1(2) . .
O1 K1 O7 C53 -75.3(2) . .
O1 K1 N6 C37 71.7(2) . .
O1 K1 N6 C43 -165.5(2) . .
O1 K1 N6 C49 -45.3(2) . .
O1 K1 N7 C42 -42.5(3) . .
O1 K1 N7 C48 -163.6(2) . .
O1 K1 N7 C54 74.2(2) . .
O2 K1 O1 N5 -124.8(2) . .
O2 K1 O3 C40 -15.0(2) . .
O2 K1 O3 C41 -152.9(3) . .
O2 K1 O4 C44 -41.0(2) . .
O2 K1 O4 C45 84.5(2) . .
O2 K1 O5 C46 -66.4(3) . .
O2 K1 O5 C47 142.8(3) . .
O2 K1 O6 C50 53.9(2) . .
O2 K1 O6 C51 -160.7(2) . .
O2 K1 O7 C52 46.7(3) . .
O2 K1 O7 C53 -76.7(3) . .
O2 K1 N6 C37 2.8(2) . .
O2 K1 N6 C43 125.6(3) . .
O2 K1 N6 C49 -114.3(2) . .
O2 K1 N7 C42 31.4(3) . .
O2 K1 N7 C48 -89.7(3) . .
O2 K1 N7 C54 148.1(2) . .
O2 C39 C40 O3 -69.2(4) . .
O3 K1 O1 N5 -58.2(2) . .
O3 K1 O2 C38 -145.7(3) . .
O3 K1 O2 C39 -20.6(2) . .
O3 K1 O4 C44 -95.8(3) . .
O3 K1 O4 C45 29.7(2) . .
O3 K1 O5 C46 -126.1(3) . .
O3 K1 O5 C47 83.0(3) . .
O3 K1 O6 C50 120.8(2) . .
O3 K1 O6 C51 -93.8(2) . .
O3 K1 O7 C52 110.9(2) . .
O3 K1 O7 C53 -12.5(2) . .
O3 K1 N6 C37 6.5(3) . .
O3 K1 N6 C43 129.3(2) . .
O3 K1 N6 C49 -110.5(2) . .
O3 K1 N7 C42 18.3(2) . .
O3 K1 N7 C48 -102.8(3) . .
O3 K1 N7 C54 135.1(2) . .
O3 C41 C42 N7 67.7(4) . .
O4 K1 O1 N5 -178.09(18) . .
O4 K1 O2 C38 84.6(2) . .
O4 K1 O2 C39 -150.3(2) . .
O4 K1 O3 C40 52.0(3) . .
O4 K1 O3 C41 -85.9(3) . .
O4 K1 O5 C46 5.4(3) . .
O4 K1 O5 C47 -145.4(3) . .
O4 K1 O6 C50 -35.6(2) . .
O4 K1 O6 C51 109.8(2) . .
O4 K1 O7 C52 -103.5(2) . .
O4 K1 O7 C53 133.1(2) . .
O4 K1 N6 C37 -105.1(2) . .
O4 K1 N6 C43 17.7(2) . .
O4 K1 N6 C49 137.9(2) . .
O4 K1 N7 C42 134.9(2) . .
O4 K1 N7 C48 13.8(3) . .
O4 K1 N7 C54 -108.4(2) . .
O4 C45 C46 O5 -62.3(5) . .
O5 K1 O1 N5 -19.9(3) . .
O5 K1 O2 C38 137.5(2) . .
O5 K1 O2 C39 -97.4(2) . .
O5 K1 O3 C40 100.8(3) . .
O5 K1 O3 C41 -37.2(3) . .
O5 K1 O4 C44 -159.5(3) . .
O5 K1 O4 C45 -34.0(2) . .
O5 K1 O6 C50 -86.4(3) . .
O5 K1 O6 C51 59.0(3) . .
O5 K1 O7 C52 -158.3(2) . .
O5 K1 O7 C53 78.3(2) . .
O5 K1 N6 C37 -100.0(2) . .
O5 K1 N6 C43 22.8(3) . .
O5 K1 N6 C49 143.0(2) . .
O5 K1 N7 C42 128.2(3) . .
O5 K1 N7 C48 7.2(2) . .
O5 K1 N7 C54 -115.0(2) . .
O5 C47 C48 N7 62.4(4) . .
O6 K1 O1 N5 119.0(2) . .
O6 K1 O2 C38 -10.8(3) . .
O6 K1 O2 C39 114.3(2) . .
O6 K1 O3 C40 -99.5(3) . .
O6 K1 O3 C41 122.5(3) . .
O6 K1 O4 C44 65.0(2) . .
O6 K1 O4 C45 -169.4(2) . .
O6 K1 O5 C46 72.1(3) . .
O6 K1 O5 C47 -78.8(3) . .
O6 K1 O7 C52 -23.7(2) . .
O6 K1 O7 C53 -147.1(2) . .
O6 K1 N6 C37 135.8(2) . .
O6 K1 N6 C43 -101.4(3) . .
O6 K1 N6 C49 18.8(2) . .
O6 K1 N7 C42 -111.4(2) . .
O6 K1 N7 C48 127.6(2) . .
O6 K1 N7 C54 5.4(2) . .
O6 C51 C52 O7 -65.4(4) . .
O7 K1 O1 N5 55.9(2) . .
O7 K1 O2 C38 -69.6(3) . .
O7 K1 O2 C39 55.5(3) . .
O7 K1 O3 C40 -164.5(3) . .
O7 K1 O3 C41 57.6(3) . .
O7 K1 O4 C44 124.6(2) . .
O7 K1 O4 C45 -109.9(2) . .
O7 K1 O5 C46 126.8(3) . .
O7 K1 O5 C47 -24.0(3) . .
O7 K1 O6 C50 -155.4(3) . .
O7 K1 O6 C51 -10.1(2) . .
O7 K1 N6 C37 148.0(2) . .
O7 K1 N6 C43 -89.1(3) . .
O7 K1 N6 C49 31.0(2) . .
O7 K1 N7 C42 -114.0(3) . .
O7 K1 N7 C48 124.9(3) . .
O7 K1 N7 C54 2.7(2) . .
O7 C53 C54 N7 70.1(4) . .
N1 Fe1 N2 C6 2.9(3) . .
N1 Fe1 N2 C9 178.0(3) . .
N1 Fe1 N3 C11 94.8(6) . .
N1 Fe1 N3 C14 -88.3(6) . .
N1 Fe1 N4 C16 173.6(3) . .
N1 Fe1 N4 C19 -16.1(3) . .
N1 Fe1 N5 O1 159.4(3) . .
N1 C1 C2 C3 0.9(4) . .
N1 C1 C2 C21 179.7(3) . .
N1 C1 C20 C19 -6.0(5) . .
N1 C4 C5 C6 -1.1(6) . .
N2 Fe1 N1 C1 179.5(3) . .
N2 Fe1 N1 C4 -1.7(3) . .
N2 Fe1 N3 C11 13.8(3) . .
N2 Fe1 N3 C14 -169.2(3) . .
N2 Fe1 N4 C16 91.8(6) . .
N2 Fe1 N4 C19 -97.9(5) . .
N2 Fe1 N5 O1 -111.2(3) . .
N2 C6 C7 C8 0.2(4) . .
N2 C6 C7 C25 179.8(3) . .
N2 C9 C10 C11 5.8(5) . .
N3 Fe1 N1 C1 98.5(5) . .
N3 Fe1 N1 C4 -82.7(6) . .
N3 Fe1 N2 C6 170.2(3) . .
N3 Fe1 N2 C9 -14.8(3) . .
N3 Fe1 N4 C16 6.5(3) . .
N3 Fe1 N4 C19 176.8(3) . .
N3 Fe1 N5 O1 -21.0(3) . .
N3 C11 C12 C13 0.8(4) . .
N3 C11 C12 C29 -179.9(3) . .
N3 C14 C15 C16 2.3(5) . .
N4 Fe1 N1 C1 11.1(3) . .
N4 Fe1 N1 C4 -170.0(3) . .
N4 Fe1 N2 C6 84.8(6) . .
N4 Fe1 N2 C9 -100.1(6) . .
N4 Fe1 N3 C11 -177.9(3) . .
N4 Fe1 N3 C14 -0.9(3) . .
N4 Fe1 N5 O1 69.3(3) . .
N4 C16 C17 C18 1.0(4) . .
N4 C16 C17 C33 -179.8(3) . .
N4 C19 C20 C1 0.6(5) . .
N5 Fe1 N1 C1 -83.2(3) . .
N5 Fe1 N1 C4 95.6(3) . .
N5 Fe1 N2 C6 -93.1(3) . .
N5 Fe1 N2 C9 81.9(3) . .
N5 Fe1 N3 C11 -83.5(3) . .
N5 Fe1 N3 C14 93.4(3) . .
N5 Fe1 N4 C16 -90.2(3) . .
N5 Fe1 N4 C19 80.1(3) . .
N6 K1 O1 N5 176.7(2) . .
N6 K1 O2 C38 30.8(2) . .
N6 K1 O2 C39 155.9(3) . .
N6 K1 O3 C40 -18.6(3) . .
N6 K1 O3 C41 -156.6(3) . .
N6 K1 O4 C44 15.0(2) . .
N6 K1 O4 C45 140.5(2) . .
N6 K1 O5 C46 0.3(3) . .
N6 K1 O5 C47 -150.6(3) . .
N6 K1 O6 C50 12.4(2) . .
N6 K1 O6 C51 157.8(2) . .
N6 K1 O7 C52 -36.0(2) . .
N6 K1 O7 C53 -159.4(2) . .
N6 K1 N7 C42 140.9(5) . .
N6 K1 N7 C48 19.8(7) . .
N6 K1 N7 C54 -102.4(6) . .
N6 C37 C38 O2 66.5(4) . .
N6 C43 C44 O4 63.6(4) . .
N6 C49 C50 O6 64.1(4) . .
N7 K1 O1 N5 -2.8(2) . .
N7 K1 O2 C38 -158.6(2) . .
N7 K1 O2 C39 -33.5(3) . .
N7 K1 O3 C40 152.7(3) . .
N7 K1 O3 C41 14.7(3) . .
N7 K1 O4 C44 -166.1(2) . .
N7 K1 O4 C45 -40.6(2) . .
N7 K1 O5 C46 178.2(4) . .
N7 K1 O5 C47 27.4(2) . .
N7 K1 O6 C50 -158.1(2) . .
N7 K1 O6 C51 -12.7(2) . .
N7 K1 O7 C52 153.7(2) . .
N7 K1 O7 C53 30.3(2) . .
N7 K1 N6 C37 -111.6(6) . .
N7 K1 N6 C43 11.2(7) . .
N7 K1 N6 C49 131.3(6) . .
C1 N1 C4 C3 -0.3(4) . .
C1 N1 C4 C5 -179.8(3) . .
C1 C2 C3 C4 -1.0(4) . .
C1 C2 C3 C23 178.9(4) . .
C1 C2 C21 C22 79.5(5) . .
C2 C1 C20 C19 172.1(3) . .
C2 C3 C4 N1 0.9(4) . .
C2 C3 C4 C5 -179.7(4) . .
C2 C3 C23 C24 103.6(5) . .
C3 C2 C21 C22 -101.9(5) . .
C3 C4 C5 C6 179.5(4) . .
C4 N1 C1 C2 -0.3(4) . .
C4 N1 C1 C20 178.0(3) . .
C4 C3 C23 C24 -76.5(5) . .
C4 C5 C6 N2 2.4(6) . .
C4 C5 C6 C7 -176.9(3) . .
C5 C6 C7 C8 179.6(3) . .
C5 C6 C7 C25 -0.8(6) . .
C6 N2 C9 C8 0.1(4) . .
C6 N2 C9 C10 -175.7(3) . .
C6 C7 C8 C9 -0.1(4) . .
C6 C7 C8 C27 175.5(4) . .
C6 C7 C25 C26 -101.1(4) . .
C7 C8 C9 N2 0.0(4) . .
C7 C8 C9 C10 175.9(3) . .
C7 C8 C27 C28 -101.3(5) . .
C8 C7 C25 C26 78.4(5) . .
C8 C9 C10 C11 -169.5(3) . .
C9 N2 C6 C5 -179.6(3) . .
C9 N2 C6 C7 -0.2(4) . .
C9 C8 C27 C28 73.7(5) . .
C9 C10 C11 N3 -7.1(5) . .
C9 C10 C11 C12 168.3(3) . .
C10 C11 C12 C13 -175.1(3) . .
C10 C11 C12 C29 4.1(5) . .
C11 N3 C14 C13 -1.4(3) . .
C11 N3 C14 C15 174.6(3) . .
C11 C12 C13 C14 -1.6(4) . .
C11 C12 C13 C31 178.2(3) . .
C11 C12 C29 C30 -82.9(4) . .
C12 C13 C14 N3 2.0(4) . .
C12 C13 C14 C15 -174.1(3) . .
C12 C13 C31 C32 -103.6(4) . .
C13 C12 C29 C30 96.1(4) . .
C13 C14 C15 C16 177.8(3) . .
C14 N3 C11 C10 176.3(3) . .
C14 N3 C11 C12 0.4(3) . .
C14 C13 C31 C32 76.2(4) . .
C14 C15 C16 N4 3.7(5) . .
C14 C15 C16 C17 -175.5(3) . .
C15 C16 C17 C18 -179.8(3) . .
C15 C16 C17 C33 -0.5(5) . .
C16 N4 C19 C18 1.5(3) . .
C16 N4 C19 C20 -174.5(3) . .
C16 C17 C18 C19 0.0(4) . .
C16 C17 C18 C35 -178.2(3) . .
C16 C17 C33 C34 -82.1(4) . .
C17 C18 C19 N4 -1.0(4) . .
C17 C18 C19 C20 175.0(3) . .
C17 C18 C35 C36 106.4(5) . .
C18 C17 C33 C34 97.0(4) . .
C18 C19 C20 C1 -174.9(3) . .
C19 N4 C16 C15 179.2(3) . .
C19 N4 C16 C17 -1.5(3) . .
C19 C18 C35 C36 -71.5(5) . .
C20 C1 C2 C3 -177.5(3) . .
C20 C1 C2 C21 1.4(6) . .
C21 C2 C3 C4 -179.8(4) . .
C21 C2 C3 C23 0.1(7) . .
C23 C3 C4 N1 -179.0(4) . .
C23 C3 C4 C5 0.5(6) . .
C25 C7 C8 C9 -179.7(4) . .
C25 C7 C8 C27 -4.1(7) . .
C27 C8 C9 N2 -175.9(3) . .
C27 C8 C9 C10 0.0(6) . .
C29 C12 C13 C14 179.2(3) . .
C29 C12 C13 C31 -1.0(6) . .
C31 C13 C14 N3 -177.8(3) . .
C31 C13 C14 C15 6.1(5) . .
C33 C17 C18 C19 -179.2(3) . .
C33 C17 C18 C35 2.6(6) . .
C35 C18 C19 N4 177.3(3) . .
C35 C18 C19 C20 -6.7(5) . .
C37 N6 C43 C44 72.4(4) . .
C37 N6 C49 C50 -166.8(3) . .
C38 O2 C39 C40 179.6(3) . .
C39 O2 C38 C37 172.2(3) . .
C40 O3 C41 C42 175.5(3) . .
C41 O3 C40 C39 -170.7(3) . .
C42 N7 C48 C47 -155.9(4) . .
C42 N7 C54 C53 76.6(4) . .
C43 N6 C37 C38 -158.1(3) . .
C43 N6 C49 C50 71.4(4) . .
C44 O4 C45 C46 -165.5(3) . .
C45 O4 C44 C43 -167.5(3) . .
C46 O5 C47 C48 150.3(4) . .
C47 O5 C46 C45 175.9(3) . .
C48 N7 C42 C41 72.4(4) . .
C48 N7 C54 C53 -159.9(3) . .
C49 N6 C37 C38 80.3(4) . .
C49 N6 C43 C44 -166.8(3) . .
C50 O6 C51 C52 -170.8(3) . .
C51 O6 C50 C49 171.1(3) . .
C52 O7 C53 C54 174.3(3) . .
C53 O7 C52 C51 177.8(3) . .
C54 N7 C42 C41 -164.7(3) . .
C54 N7 C48 C47 81.0(4) . .
Fe1A N1A C1A C2A 177.9(3) . .
Fe1A N1A C1A C20A -4.6(5) . .
Fe1A N1A C4A C3A -178.8(3) . .
Fe1A N1A C4A C5A -0.9(5) . .
Fe1A N2A C6A C5A -4.0(5) . .
Fe1A N2A C6A C7A 173.6(2) . .
Fe1A N2A C9A C8A -173.2(2) . .
Fe1A N2A C9A C10A 11.1(4) . .
Fe1A N3A C11A C10A -7.2(4) . .
Fe1A N3A C11A C12A 174.74(19) . .
Fe1A N3A C14A C13A -175.64(19) . .
Fe1A N3A C14A C15A 0.8(4) . .
Fe1A N4A C16A C15A -5.6(4) . .
Fe1A N4A C16A C17A 173.1(2) . .
Fe1A N4A C19A C18A -173.5(2) . .
Fe1A N4A C19A C20A 11.3(5) . .
K1A O1A N5A Fe1A 172.41(18) . .
K1A O2A C38A C37A -66.9(4) . .
K1A O2A C39A C40A 50.7(3) . .
K1A O3A C40A C39A 49.6(3) . .
K1A O3A C41A C42A -44.9(4) . .
K1A O4A C44A C43A -55.8(4) . .
K1A O4A C45A C46A 59.2(3) . .
K1A O5A C46A C45A 44.1(4) . .
K1A O5A C47A C48A -56.7(4) . .
K1A O6A C50A C49A -48.5(4) . .
K1A O6A C51A C52A 46.9(3) . .
K1A O7A C52A C51A 52.8(3) . .
K1A O7A C53A C54A -60.3(3) . .
K1A N6A C37A C38A -31.2(5) . .
K1A N6A C43A C44A -44.6(5) . .
K1A N6A C49A C50A -44.6(4) . .
K1A N7A C42A C41A -50.4(3) . .
K1A N7A C48A C47A -37.8(5) . .
K1A N7A C54A C53A -36.0(4) . .
O1A K1A O2A C38A -70.3(3) . .
O1A K1A O2A C39A 55.1(2) . .
O1A K1A O3A C40A -99.9(3) . .
O1A K1A O3A C41A 118.6(3) . .
O1A K1A O4A C44A 22.7(3) . .
O1A K1A O4A C45A 147.6(3) . .
O1A K1A O5A C46A 175.7(3) . .
O1A K1A O5A C47A 41.1(3) . .
O1A K1A O6A C50A 126.1(3) . .
O1A K1A O6A C51A -95.5(2) . .
O1A K1A O7A C52A 54.0(2) . .
O1A K1A O7A C53A -73.4(2) . .
O1A K1A N6A C37A 68.8(3) . .
O1A K1A N6A C43A -168.9(3) . .
O1A K1A N6A C49A -48.7(3) . .
O1A K1A N7A C42A -44.7(2) . .
O1A K1A N7A C48A -164.7(3) . .
O1A K1A N7A C54A 73.3(2) . .
O2A K1A O1A N5A -113.86(19) . .
O2A K1A O3A C40A -16.9(2) . .
O2A K1A O3A C41A -158.4(3) . .
O2A K1A O4A C44A -31.3(3) . .
O2A K1A O4A C45A 93.6(3) . .
O2A K1A O5A C46A -85.6(3) . .
O2A K1A O5A C47A 139.8(2) . .
O2A K1A O6A C50A 60.5(3) . .
O2A K1A O6A C51A -161.1(2) . .
O2A K1A O7A C52A 51.8(3) . .
O2A K1A O7A C53A -75.6(3) . .
O2A K1A N6A C37A -0.2(3) . .
O2A K1A N6A C43A 122.0(3) . .
O2A K1A N6A C49A -117.8(3) . .
O2A K1A N7A C42A 26.9(3) . .
O2A K1A N7A C48A -93.1(3) . .
O2A K1A N7A C54A 144.9(2) . .
O2A C39A C40A O3A -68.4(4) . .
O3A K1A O1A N5A -47.88(17) . .
O3A K1A O2A C38A -143.0(3) . .
O3A K1A O2A C39A -17.6(2) . .
O3A K1A O4A C44A -87.2(3) . .
O3A K1A O4A C45A 37.7(3) . .
O3A K1A O5A C46A -143.8(3) . .
O3A K1A O5A C47A 81.6(3) . .
O3A K1A O6A C50A 125.5(3) . .
O3A K1A O6A C51A -96.0(2) . .
O3A K1A O7A C52A 113.9(2) . .
O3A K1A O7A C53A -13.5(2) . .
O3A K1A N6A C37A 3.1(3) . .
O3A K1A N6A C43A 125.4(3) . .
O3A K1A N6A C49A -114.4(3) . .
O3A K1A N7A C42A 18.6(2) . .
O3A K1A N7A C48A -101.5(3) . .
O3A K1A N7A C54A 136.6(3) . .
O3A C41A C42A N7A 67.0(4) . .
O4A K1A O1A N5A -171.15(17) . .
O4A K1A O2A C38A 87.3(3) . .
O4A K1A O2A C39A -147.3(2) . .
O4A K1A O3A C40A 52.6(3) . .
O4A K1A O3A C41A -88.8(3) . .
O4A K1A O5A C46A -10.7(3) . .
O4A K1A O5A C47A -145.3(3) . .
O4A K1A O6A C50A -31.7(3) . .
O4A K1A O6A C51A 106.8(2) . .
O4A K1A O7A C52A -99.6(2) . .
O4A K1A O7A C53A 133.0(2) . .
O4A K1A N6A C37A -110.9(3) . .
O4A K1A N6A C43A 11.3(3) . .
O4A K1A N6A C49A 131.5(3) . .
O4A K1A N7A C42A 135.7(2) . .
O4A K1A N7A C48A 15.6(3) . .
O4A K1A N7A C54A -106.4(2) . .
O4A C45A C46A O5A -71.1(4) . .
O5A K1A O1A N5A -3.2(2) . .
O5A K1A O2A C38A 143.0(3) . .
O5A K1A O2A C39A -91.6(2) . .
O5A K1A O3A C40A 102.1(3) . .
O5A K1A O3A C41A -39.4(3) . .
O5A K1A O4A C44A -149.8(3) . .
O5A K1A O4A C45A -25.0(3) . .
O5A K1A O6A C50A -83.9(3) . .
O5A K1A O6A C51A 54.6(3) . .
O5A K1A O7A C52A -156.3(2) . .
O5A K1A O7A C53A 76.3(2) . .
O5A K1A N6A C37A -104.2(3) . .
O5A K1A N6A C43A 18.0(3) . .
O5A K1A N6A C49A 138.2(3) . .
O5A K1A N7A C42A 127.3(3) . .
O5A K1A N7A C48A 7.2(3) . .
O5A K1A N7A C54A -114.7(2) . .
O5A C47A C48A N7A 62.9(5) . .
O6A K1A O1A N5A 132.53(19) . .
O6A K1A O2A C38A -8.4(3) . .
O6A K1A O2A C39A 116.9(2) . .
O6A K1A O3A C40A -99.4(3) . .
O6A K1A O3A C41A 119.1(3) . .
O6A K1A O4A C44A 73.7(3) . .
O6A K1A O4A C45A -161.4(3) . .
O6A K1A O5A C46A 56.2(3) . .
O6A K1A O5A C47A -78.4(3) . .
O6A K1A O7A C52A -20.7(2) . .
O6A K1A O7A C53A -148.1(2) . .
O6A K1A N6A C37A 131.3(3) . .
O6A K1A N6A C43A -106.4(3) . .
O6A K1A N6A C49A 13.8(2) . .
O6A K1A N7A C42A -110.1(2) . .
O6A K1A N7A C48A 129.8(3) . .
O6A K1A N7A C54A 7.9(3) . .
O6A C51A C52A O7A -68.2(4) . .
O7A K1A O1A N5A 67.43(17) . .
O7A K1A O2A C38A -68.1(3) . .
O7A K1A O2A C39A 57.3(3) . .
O7A K1A O3A C40A -163.1(2) . .
O7A K1A O3A C41A 55.4(3) . .
O7A K1A O4A C44A 133.3(3) . .
O7A K1A O4A C45A -101.8(3) . .
O7A K1A O5A C46A 111.2(3) . .
O7A K1A O5A C47A -23.4(3) . .
O7A K1A O6A C50A -152.8(3) . .
O7A K1A O6A C51A -14.4(2) . .
O7A K1A N6A C37A 140.5(3) . .
O7A K1A N6A C43A -97.2(3) . .
O7A K1A N6A C49A 23.0(3) . .
O7A K1A N7A C42A -113.4(2) . .
O7A K1A N7A C48A 126.5(3) . .
O7A K1A N7A C54A 4.5(2) . .
O7A C53A C54A N7A 66.2(4) . .
N1A Fe1A N2A C6A 1.8(3) . .
N1A Fe1A N2A C9A 175.2(3) . .
N1A Fe1A N3A C11A 94.9(5) . .
N1A Fe1A N3A C14A -91.6(5) . .
N1A Fe1A N4A C16A 173.2(3) . .
N1A Fe1A N4A C19A -15.7(3) . .
N1A Fe1A N5A O1A 149.8(3) . .
N1A C1A C2A C3A 1.7(5) . .
N1A C1A C2A C21A 170.4(6) . .
N1A C1A C2A C21B -166.9(5) . .
N1A C1A C20A C19A -6.2(6) . .
N1A C4A C5A C6A -1.0(6) . .
N2A Fe1A N1A C1A -178.3(3) . .
N2A Fe1A N1A C4A 0.5(3) . .
N2A Fe1A N3A C11A 14.6(2) . .
N2A Fe1A N3A C14A -171.9(2) . .
N2A Fe1A N4A C16A 93.1(5) . .
N2A Fe1A N4A C19A -95.8(5) . .
N2A Fe1A N5A O1A -120.5(3) . .
N2A C6A C7A C8A 0.0(4) . .
N2A C6A C7A C25A -179.1(3) . .
N2A C9A C10A C11A 3.0(5) . .
N3A Fe1A N1A C1A 101.3(5) . .
N3A Fe1A N1A C4A -79.9(6) . .
N3A Fe1A N2A C6A 170.1(3) . .
N3A Fe1A N2A C9A -16.5(2) . .
N3A Fe1A N4A C16A 5.1(3) . .
N3A Fe1A N4A C19A 176.2(3) . .
N3A Fe1A N5A O1A -30.6(3) . .
N3A C11A C12A C13A 0.9(3) . .
N3A C11A C12A C29A 179.9(3) . .
N3A C14A C15A C16A 0.4(5) . .
N4A Fe1A N1A C1A 12.5(3) . .
N4A Fe1A N1A C4A -168.7(3) . .
N4A Fe1A N2A C6A 81.9(6) . .
N4A Fe1A N2A C9A -104.7(5) . .
N4A Fe1A N3A C11A -176.3(2) . .
N4A Fe1A N3A C14A -2.8(2) . .
N4A Fe1A N5A O1A 60.0(3) . .
N4A C16A C17A C18A 0.2(4) . .
N4A C16A C17A C33A 179.7(3) . .
N4A C19A C20A C1A 2.9(6) . .
N5A Fe1A N1A C1A -80.4(3) . .
N5A Fe1A N1A C4A 98.4(3) . .
N5A Fe1A N2A C6A -95.5(3) . .
N5A Fe1A N2A C9A 77.9(3) . .
N5A Fe1A N3A C11A -83.4(2) . .
N5A Fe1A N3A C14A 90.2(2) . .
N5A Fe1A N4A C16A -89.4(3) . .
N5A Fe1A N4A C19A 81.7(3) . .
N6A K1A O1A N5A -171.60(18) . .
N6A K1A O2A C38A 33.8(3) . .
N6A K1A O2A C39A 159.2(3) . .
N6A K1A O3A C40A -20.2(3) . .
N6A K1A O3A C41A -161.7(3) . .
N6A K1A O4A C44A 23.2(3) . .
N6A K1A O4A C45A 148.1(3) . .
N6A K1A O5A C46A -17.4(3) . .
N6A K1A O5A C47A -152.0(2) . .
N6A K1A O6A C50A 18.1(3) . .
N6A K1A O6A C51A 156.6(3) . .
N6A K1A O7A C52A -29.8(2) . .
N6A K1A O7A C53A -157.2(2) . .
N6A K1A N7A C42A 148.3(10) . .
N6A K1A N7A C48A 28.3(12) . .
N6A K1A N7A C54A -93.7(11) . .
N6A C37A C38A O2A 67.5(5) . .
N6A C43A C44A O4A 69.5(5) . .
N6A C49A C50A O6A 64.1(5) . .
N7A K1A O1A N5A 9.55(18) . .
N7A K1A O2A C38A -151.2(3) . .
N7A K1A O2A C39A -25.8(3) . .
N7A K1A O3A C40A 155.2(3) . .
N7A K1A O3A C41A 13.7(3) . .
N7A K1A O4A C44A -158.1(3) . .
N7A K1A O4A C45A -33.2(3) . .
N7A K1A O5A C46A 160.5(3) . .
N7A K1A O5A C47A 25.9(2) . .
N7A K1A O6A C50A -156.1(3) . .
N7A K1A O6A C51A -17.7(3) . .
N7A K1A O7A C52A 156.0(2) . .
N7A K1A O7A C53A 28.6(2) . .
N7A K1A N6A C37A -124.2(10) . .
N7A K1A N6A C43A -1.9(12) . .
N7A K1A N6A C49A 118.3(10) . .
C1A N1A C4A C3A 0.2(4) . .
C1A N1A C4A C5A 178.1(4) . .
C1A C2A C3A C4A -1.5(5) . .
C1A C2A C3A C23A 179.4(5) . .
C1A C2A C21A C22A 82.9(7) . .
C1A C2A C21B C22B -87.6(7) . .
C2A C1A C20A C19A 170.9(4) . .
C2A C3A C4A N1A 0.9(5) . .
C2A C3A C4A C5A -177.0(4) . .
C2A C3A C23A C24A 97.6(6) . .
C3A C2A C21A C22A -110.0(6) . .
C3A C2A C21B C22B 108.0(8) . .
C3A C4A C5A C6A 176.6(4) . .
C4A N1A C1A C2A -1.1(4) . .
C4A N1A C1A C20A 176.4(4) . .
C4A C3A C23A C24A -81.4(6) . .
C4A C5A C6A N2A 3.6(6) . .
C4A C5A C6A C7A -173.7(3) . .
C5A C6A C7A C8A 177.6(3) . .
C5A C6A C7A C25A -1.5(5) . .
C6A N2A C9A C8A 1.5(3) . .
C6A N2A C9A C10A -174.2(3) . .
C6A C7A C8A C9A 0.8(4) . .
C6A C7A C8A C27A -177.4(3) . .
C6A C7A C25A C26A -77.6(4) . .
C7A C8A C9A N2A -1.5(4) . .
C7A C8A C9A C10A 174.2(3) . .
C7A C8A C27A C28A -72.4(5) . .
C8A C7A C25A C26A 103.5(5) . .
C8A C9A C10A C11A -172.1(3) . .
C9A N2A C6A C5A -178.5(3) . .
C9A N2A C6A C7A -0.9(3) . .
C9A C8A C27A C28A 109.7(4) . .
C9A C10A C11A N3A -5.2(5) . .
C9A C10A C11A C12A 172.5(3) . .
C10A C11A C12A C13A -177.1(3) . .
C10A C11A C12A C29A 1.8(5) . .
C11A N3A C14A C13A -1.0(3) . .
C11A N3A C14A C15A 175.4(3) . .
C11A C12A C13A C14A -1.4(3) . .
C11A C12A C13A C31A 179.6(3) . .
C11A C12A C29A C30A -89.3(4) . .
C11A C12A C29A C30B 74.1(5) . .
C12A C13A C14A N3A 1.6(3) . .
C12A C13A C14A C15A -174.9(3) . .
C12A C13A C31A C32A -105.6(4) . .
C13A C12A C29A C30A 89.4(4) . .
C13A C12A C29A C30B -107.2(5) . .
C13A C14A C15A C16A 176.3(3) . .
C14A N3A C11A C10A 178.1(3) . .
C14A N3A C11A C12A 0.1(3) . .
C14A C13A C31A C32A 75.6(4) . .
C14A C15A C16A N4A 2.2(5) . .
C14A C15A C16A C17A -176.4(3) . .
C15A C16A C17A C18A 178.9(3) . .
C15A C16A C17A C33A -1.5(5) . .
C16A N4A C19A C18A -0.8(4) . .
C16A N4A C19A C20A -176.0(3) . .
C16A C17A C18A C19A -0.7(4) . .
C16A C17A C18A C35A 178.0(4) . .
C16A C17A C33A C34A -82.9(5) . .
C17A C18A C19A N4A 1.0(4) . .
C17A C18A C19A C20A 176.1(4) . .
C17A C18A C35A C36A 102.8(5) . .
C18A C17A C33A C34A 96.6(5) . .
C18A C19A C20A C1A -171.6(4) . .
C19A N4A C16A C15A -178.3(3) . .
C19A N4A C16A C17A 0.4(3) . .
C19A C18A C35A C36A -78.7(6) . .
C20A C1A C2A C3A -175.8(4) . .
C20A C1A C2A C21A -7.1(8) . .
C20A C1A C2A C21B 15.7(7) . .
C21A C2A C3A C4A -171.1(5) . .
C21A C2A C3A C23A 9.8(9) . .
C21A C2A C21B C22B 42.3(10) . .
C21B C2A C3A C4A 163.9(6) . .
C21B C2A C3A C23A -15.2(10) . .
C21B C2A C21A C22A 20.2(9) . .
C23A C3A C4A N1A -179.9(4) . .
C23A C3A C4A C5A 2.1(7) . .
C25A C7A C8A C9A 179.9(3) . .
C25A C7A C8A C27A 1.7(6) . .
C27A C8A C9A N2A 176.8(3) . .
C27A C8A C9A C10A -7.6(5) . .
C29A C12A C13A C14A 179.7(3) . .
C29A C12A C13A C31A 0.7(5) . .
C31A C13A C14A N3A -179.4(3) . .
C31A C13A C14A C15A 4.1(5) . .
C33A C17A C18A C19A 179.8(3) . .
C33A C17A C18A C35A -1.5(7) . .
C35A C18A C19A N4A -177.8(4) . .
C35A C18A C19A C20A -2.7(6) . .
C37A N6A C43A C44A 75.0(5) . .
C37A N6A C49A C50A -161.1(4) . .
C38A O2A C39A C40A 175.8(3) . .
C39A O2A C38A C37A 168.8(3) . .
C40A O3A C41A C42A 173.1(3) . .
C41A O3A C40A C39A -166.0(3) . .
C42A N7A C48A C47A -153.6(4) . .
C42A N7A C54A C53A 77.2(4) . .
C43A N6A C37A C38A -152.3(4) . .
C43A N6A C49A C50A 75.5(4) . .
C44A O4A C45A C46A -173.5(3) . .
C45A O4A C44A C43A 179.3(4) . .
C46A O5A C47A C48A 167.6(3) . .
C47A O5A C46A C45A -179.2(3) . .
C48A N7A C42A C41A 71.3(4) . .
C48A N7A C54A C53A -160.2(3) . .
C49A N6A C37A C38A 85.3(5) . .
C49A N6A C43A C44A -163.3(4) . .
C50A O6A C51A C52A -172.3(3) . .
C51A O6A C50A C49A 172.4(3) . .
C52A O7A C53A C54A 172.5(3) . .
C53A O7A C52A C51A -178.3(3) . .
C54A N7A C42A C41A -166.9(3) . .
C54A N7A C48A C47A 83.8(5) . .
C1S C2S C3S C1S -0.3(5) . 2_675
C1S C2S C3S C4S 179.5(3) . .
C1S C2S C7S C6S 179.9(3) . .
C1S C3S C4S C5S -179.5(4) 2_675 .
C2S C3S C4S C5S 0.8(5) . .
C3S C1S C2S C3S 0.3(5) 2_675 .
C3S C1S C2S C7S -179.1(3) 2_675 .
C3S C2S C7S C6S 0.4(5) . .
C3S C4S C5S C6S 0.1(6) . .
C4S C5S C6S C7S -0.8(6) . .
C5S C6S C7S C2S 0.5(6) . .
C7S C2S C3S C1S 179.2(3) . 2_675
C7S C2S C3S C4S -1.1(5) . .
C1Q C2Q C3Q C4Q -179.4(11) . .
C1Q C2Q C7Q C6Q -179.5(9) . .
C1Q C2Q C7Q C8Q 1.4(12) . .
C2Q C1Q C14Q C9Q 0.1(14) . .
C2Q C1Q C14Q C13Q 179.8(11) . .
C2Q C3Q C4Q C5Q -3.9(16) . .
C2Q C7Q C8Q C9Q -1.4(12) . .
C3Q C2Q C7Q C6Q -1.7(12) . .
C3Q C2Q C7Q C8Q 179.2(7) . .
C3Q C4Q C5Q C6Q 3.4(16) . .
C4Q C5Q C6Q C7Q -2.2(16) . .
C5Q C6Q C7Q C2Q 1.4(14) . .
C5Q C6Q C7Q C8Q -179.6(9) . .
C6Q C7Q C8Q C9Q 179.5(9) . .
C7Q C2Q C3Q C4Q 3.0(14) . .
C7Q C8Q C9Q C10Q 179.6(8) . .
C7Q C8Q C9Q C14Q 0.8(14) . .
C8Q C9Q C10Q C11Q 178.3(10) . .
C8Q C9Q C14Q C1Q -0.1(13) . .
C8Q C9Q C14Q C13Q -179.8(10) . .
C9Q C10Q C11Q C12Q 4.0(17) . .
C10Q C9Q C14Q C1Q -178.9(8) . .
C10Q C9Q C14Q C13Q 1.4(12) . .
C10Q C11Q C12Q C13Q -3.3(17) . .
C11Q C12Q C13Q C14Q 1.7(17) . .
C12Q C13Q C14Q C1Q 179.4(10) . .
C12Q C13Q C14Q C9Q -0.9(16) . .
C14Q C1Q C2Q C3Q -178.4(9) . .
C14Q C1Q C2Q C7Q -0.8(15) . .
C14Q C9Q C10Q C11Q -2.9(13) . .

loop_
_exptl_oxdiff_crystal_face_indexfrac_h
_exptl_oxdiff_crystal_face_indexfrac_k
_exptl_oxdiff_crystal_face_indexfrac_l
_exptl_oxdiff_crystal_face_x
_exptl_oxdiff_crystal_face_y
_exptl_oxdiff_crystal_face_z
9.0000 -1.0000 -4.0001 0.8391 0.5509 -0.2737
-9.0000 1.0000 4.0001 -0.8391 -0.5509 0.2737
-3.0000 -0.9999 -12.9999 -0.4834 0.8117 0.3113
3.0000 0.9999 12.9999 0.4834 -0.8117 -0.3113
-1.0000 8.0000 -9.0000 -0.1862 0.4541 0.8815
1.0000 -8.0000 9.0000 0.1862 -0.4541 -0.8815
-8.0000 -0.9999 -7.9999 -0.9139 0.3258 0.3552
8.0000 0.9999 7.9999 0.9139 -0.3258 -0.3552
1.0000 12.0000 6.9999 0.2527 -0.6389 0.7748
-3.0000 -12.0000 2.0001 -0.3285 -0.0312 -0.9172
-4.0000 -0.0000 12.0000 -0.2342 -0.9324 -0.1477
4.0000 0.0000 -12.0000 0.2342 0.9324 0.1477
